data_7003386
loop_
_publ_author_name
'Mitchell, Scott G.'
'Ritchie, Chris'
'Long, De-Liang'
'Cronin, Leroy'

_publ_section_title
;
 Isolation of extendable transition metal incorporated polyoxometalate
 intermediates with structural control
;
_journal_issue 11
_journal_name_full 'Dalton Transactions'
_journal_page_first 1415
_journal_page_last 1417
_journal_paper_doi 10.1039/b715885h
_journal_year 2008
_chemical_formula_sum 'Cl2 Co9 H109 K15 Na2 O148.6 Si3 W24'
_chemical_formula_weight 8217.89
_chemical_name_systematic
;
?
;
_space_group_IT_number 2
_symmetry_cell_setting triclinic
_symmetry_space_group_name_Hall '-P 1'
_symmetry_space_group_name_H-M 'P -1'
_atom_sites_solution_hydrogens none
_atom_sites_solution_primary direct
_atom_sites_solution_secondary difmap
_audit_creation_method SHELXL-97
_cell_angle_alpha 86.139(2)
_cell_angle_beta 85.279(2)
_cell_angle_gamma 82.646(2)
_cell_formula_units_Z 2
_cell_length_a 13.4409(4)
_cell_length_b 18.2739(5)
_cell_length_c 28.8546(7)
_cell_measurement_reflns_used 18008
_cell_measurement_temperature 150(2)
_cell_measurement_theta_max 28.5761
_cell_measurement_theta_min 3.0378
_cell_volume 6993.5(3)
_computing_cell_refinement
;
CrysAlis RED, Oxford Diffraction Ltd.,
Version 1.171.32.5 (release 08-05-2007 CrysAlis171 .NET)
(compiled May 8 2007,13:10:02)
;
_computing_data_collection
;
CrysAlis CCD, Oxford Diffraction Ltd.,
Version 1.171.32.5 (release 08-05-2007 CrysAlis171 .NET)
(compiled May 8 2007,13:10:02)
;
_computing_data_reduction
;
CrysAlis RED, Oxford Diffraction Ltd.,
Version 1.171.32.5 (release 08-05-2007 CrysAlis171 .NET)
(compiled May 8 2007,13:10:02)
;
_computing_structure_refinement 'SHELXL-97 (Sheldrick, 1997)'
_computing_structure_solution 'SHELXS-97 (Sheldrick, 1997)'
_diffrn_ambient_temperature 150(2)
_diffrn_detector_area_resol_mean 15.9832
_diffrn_measured_fraction_theta_full 0.976
_diffrn_measured_fraction_theta_max 0.976
_diffrn_measurement_device_type 'Oxford Diffraction Gemini CCD'
_diffrn_measurement_method '\w $ \p scans'
_diffrn_radiation_monochromator graphite
_diffrn_radiation_source 'fine-focus sealed tube'
_diffrn_radiation_type MoK\a
_diffrn_radiation_wavelength 0.71073
_diffrn_reflns_av_R_equivalents 0.0418
_diffrn_reflns_av_sigmaI/netI 0.0837
_diffrn_reflns_limit_h_max 16
_diffrn_reflns_limit_h_min -14
_diffrn_reflns_limit_k_max 22
_diffrn_reflns_limit_k_min -16
_diffrn_reflns_limit_l_max 34
_diffrn_reflns_limit_l_min -34
_diffrn_reflns_number 44919
_diffrn_reflns_theta_full 25.50
_diffrn_reflns_theta_max 25.50
_diffrn_reflns_theta_min 3.05
_diffrn_standards_decay_% 0
_exptl_absorpt_coefficient_mu 21.324
_exptl_absorpt_correction_T_max 0.2243
_exptl_absorpt_correction_T_min 0.1067
_exptl_absorpt_correction_type empirical
_exptl_absorpt_process_details ABSPACK
_exptl_crystal_colour red
_exptl_crystal_density_diffrn 3.903
_exptl_crystal_density_meas ?
_exptl_crystal_density_method 'not measured'
_exptl_crystal_description block
_exptl_crystal_F_000 7400
_exptl_crystal_size_max 0.19
_exptl_crystal_size_mid 0.12
_exptl_crystal_size_min 0.10
_refine_diff_density_max 2.830
_refine_diff_density_min -2.48
_refine_diff_density_rms 0.33
_refine_ls_extinction_coef none
_refine_ls_extinction_method none
_refine_ls_goodness_of_fit_ref 0.944
_refine_ls_hydrogen_treatment none
_refine_ls_matrix_type full
_refine_ls_number_parameters 1451
_refine_ls_number_reflns 25394
_refine_ls_number_restraints 0
_refine_ls_restrained_S_all 0.944
_refine_ls_R_factor_all 0.0616
_refine_ls_R_factor_gt 0.0361
_refine_ls_shift/su_max 0.002
_refine_ls_shift/su_mean 0.000
_refine_ls_structure_factor_coef Fsqd
_refine_ls_weighting_details 'calc w=1/[\s^2^(Fo^2^)+(0.0308P)^2^+0.0000P] where P=(Fo^2^+2Fc^2^)/3'
_refine_ls_weighting_scheme calc
_refine_ls_wR_factor_gt 0.0731
_refine_ls_wR_factor_ref 0.0781
_reflns_number_gt 17600
_reflns_number_total 25394
_reflns_threshold_expression >2sigma(I)
_cod_data_source_file b715885h.txt
_cod_data_source_block sm02-48
_cod_depositor_comments
;
The following automatic conversions were performed:

'_exptl_crystal_density_meas' value 'none' was changed to '?' - the
value is perceived as not measured.

Automatic conversion script
Id: cif_fix_values 3008 2015-01-20 13:52:24Z robertas 
;
_cod_original_formula_sum 'H109 Cl2 Co9 K15 Na2 O148.60 Si3 W24'
_cod_database_code 7003386

loop_
_symmetry_equiv_pos_as_xyz
'x, y, z'
'-x, -y, -z'

loop_
_atom_site_label
_atom_site_type_symbol
_atom_site_fract_x
_atom_site_fract_y
_atom_site_fract_z
_atom_site_U_iso_or_equiv
_atom_site_adp_type
_atom_site_occupancy
_atom_site_symmetry_multiplicity
_atom_site_calc_flag
_atom_site_refinement_flags
_atom_site_disorder_assembly
_atom_site_disorder_group
W1 W 0.82193(4) 0.35378(3) 0.968056(17) 0.00970(12) Uani 1 1 d . . .
W2 W 0.89359(4) 0.06571(3) 0.887068(17) 0.00940(12) Uani 1 1 d . . .
W3 W 0.93442(4) 0.63349(3) 0.643975(17) 0.01126(12) Uani 1 1 d . . .
W4 W 0.57116(4) 0.16899(3) 0.977908(17) 0.01019(12) Uani 1 1 d . . .
W5 W 0.84355(4) 0.16668(3) 0.996122(17) 0.00987(12) Uani 1 1 d . . .
W6 W 0.76023(4) 0.05795(3) 0.648592(18) 0.01196(12) Uani 1 1 d . . .
W7 W 0.65540(4) 0.07051(3) 0.869590(17) 0.00957(12) Uani 1 1 d . . .
W8 W 1.08157(4) 0.11856(3) 0.559758(18) 0.01147(12) Uani 1 1 d . . .
W9 W 1.02521(4) 0.05522(3) 0.671550(18) 0.01134(12) Uani 1 1 d . . .
W10 W 0.55531(4) 0.35594(3) 0.950029(17) 0.01008(12) Uani 1 1 d . . .
W11 W 0.86921(4) 0.75901(3) 0.726837(18) 0.01237(12) Uani 1 1 d . . .
W12 W 1.01423(4) 0.60109(3) 0.750936(18) 0.01046(12) Uani 1 1 d . . .
W13 W 1.03010(4) 0.32394(3) 0.554275(17) 0.01011(12) Uani 1 1 d . . .
W14 W 0.59850(4) 0.76032(3) 0.704932(18) 0.01303(12) Uani 1 1 d . . .
W15 W 0.66961(4) 0.63494(3) 0.621483(18) 0.01174(12) Uani 1 1 d . . .
W16 W 0.79463(4) 0.32640(3) 0.532759(17) 0.01027(12) Uani 1 1 d . . .
W17 W 0.47540(4) 0.24144(3) 0.879104(18) 0.01029(12) Uani 1 1 d . . .
W18 W 0.80818(4) 0.65845(3) 0.839660(17) 0.01003(12) Uani 1 1 d . . .
W19 W 0.99769(4) 0.23544(3) 0.913018(17) 0.00964(12) Uani 1 1 d . . .
W20 W 0.81096(4) 0.12111(3) 0.535675(18) 0.01168(12) Uani 1 1 d . . .
W21 W 0.57140(4) 0.65395(3) 0.820067(17) 0.01006(12) Uani 1 1 d . . .
W22 W 0.62561(4) 0.20890(3) 0.603486(18) 0.01146(12) Uani 1 1 d . . .
W23 W 0.49349(4) 0.60323(3) 0.707183(18) 0.01164(12) Uani 1 1 d . . .
W24 W 1.14507(4) 0.20498(3) 0.649725(18) 0.01147(12) Uani 1 1 d . . .
Co1 Co 0.85138(13) 0.47148(9) 0.60240(5) 0.0097(4) Uani 1 1 d . . .
Co2 Co 0.91152(14) 0.45564(9) 0.70474(6) 0.0102(4) Uani 1 1 d . . .
Co3 Co 0.71532(14) 0.22477(9) 0.71414(6) 0.0110(4) Uani 1 1 d . . .
Co4 Co 0.93755(14) 0.22286(9) 0.73236(6) 0.0110(4) Uani 1 1 d . . .
Co5 Co 0.63303(13) 0.36793(9) 0.82544(6) 0.0101(4) Uani 1 1 d . . .
Co6 Co 0.82833(14) 0.08603(9) 0.76525(6) 0.0106(4) Uani 1 1 d . . .
Co7 Co 0.69533(13) 0.49154(9) 0.88427(6) 0.0101(4) Uani 1 1 d . . .
Co8 Co 0.68893(14) 0.45692(9) 0.68623(6) 0.0104(4) Uani 1 1 d . . .
Co9 Co 0.85406(13) 0.36753(9) 0.84151(6) 0.0107(4) Uani 1 1 d . . .
Si1 Si 0.7534(3) 0.59591(18) 0.73401(11) 0.0089(8) Uani 1 1 d . . .
Si2 Si 0.7409(3) 0.23478(18) 0.89095(11) 0.0069(7) Uani 1 1 d . . .
Si3 Si 0.8829(3) 0.21601(17) 0.62790(11) 0.0073(7) Uani 1 1 d . . .
Cl1 Cl 0.9194(3) 0.34827(16) 0.76090(10) 0.0130(7) Uani 1 1 d . . .
Cl2 Cl 0.6577(2) 0.35046(16) 0.74052(10) 0.0127(7) Uani 1 1 d . . .
K1 K 0.7984(4) 0.7726(2) 0.54157(14) 0.0639(14) Uani 1 1 d . . .
K2 K 0.7834(4) 0.7737(3) 0.94701(18) 0.0754(15) Uani 1 1 d . . .
K3 K 0.6185(5) 0.8484(2) 0.82401(15) 0.090(2) Uani 1 1 d . . .
K4 K 0.7268(5) 0.4683(3) 0.4294(2) 0.0912(18) Uani 1 1 d . . .
K5 K 0.5000 0.5000 0.5000 0.086(2) Uani 1 2 d S . .
K6 K 0.3543(5) 0.7883(4) 0.7803(2) 0.0495(19) Uani 0.60 1 d P . .
K7 K 0.3661(6) 0.1885(4) 0.7675(2) 0.064(2) Uani 0.70 1 d P . .
K8 K 0.9692(3) 0.93714(16) 0.56938(11) 0.0265(8) Uani 1 1 d . . .
K9 K 0.7569(3) 0.49091(18) 1.08862(12) 0.0327(9) Uani 1 1 d . . .
K10 K 0.6500(2) 0.27779(18) 1.07170(10) 0.0239(7) Uani 1 1 d . . .
K11 K 0.9576(2) 0.26320(18) 1.08799(11) 0.0244(7) Uani 1 1 d . . .
K12 K 0.7872(3) 0.2401(2) 0.41683(13) 0.0466(11) Uani 1 1 d . . .
K13 K 0.7348(2) 0.96835(16) 0.98453(10) 0.0207(7) Uani 1 1 d . . .
K14 K 0.2366(3) 0.0914(2) 0.87567(14) 0.0468(10) Uani 1 1 d . . .
K15 K 0.7841(6) 0.6724(4) 1.1299(2) 0.0428(16) Uiso 0.60 1 d P . 1
K16 K 0.9082(7) 0.5461(5) 0.9492(3) 0.035(2) Uiso 0.40 1 d P . .
K17 K 0.6025(9) 0.5789(6) 0.3077(4) 0.053(3) Uiso 0.40 1 d P . .
K18 K 0.2531(8) 0.3632(5) 0.9470(3) 0.045(3) Uiso 0.40 1 d P . .
K19 K 0.0662(7) 0.9475(5) 0.7960(3) 0.037(2) Uani 0.40 1 d P . .
Na1 Na 0.4985(13) 0.9515(9) 0.5538(6) 0.068(5) Uiso 0.50 1 d P . .
Na2 Na 0.837(2) 0.6501(14) 1.1492(9) 0.087(7) Uiso 0.40 1 d P . 2
Na3 Na 0.6518(13) 0.7992(10) 0.4307(6) 0.070(5) Uiso 0.50 1 d P . .
Na4 Na 0.6164(9) 0.0951(6) 0.3517(4) 0.043(3) Uiso 0.60 1 d P . .
O1 O 0.6804(6) 0.3527(4) 0.9775(3) 0.0101(19) Uiso 1 1 d . . .
O2 O 0.6223(7) 0.7381(4) 0.6404(3) 0.016(2) Uani 1 1 d . . .
O3 O 0.8286(6) 0.4083(4) 0.6618(3) 0.0101(19) Uani 1 1 d . . .
O4 O 0.8480(6) 0.0931(4) 0.9549(3) 0.0081(18) Uiso 1 1 d . . .
O5 O 0.9739(7) -0.0112(5) 0.9030(3) 0.013(2) Uani 1 1 d . . .
O6 O 0.9961(7) 0.7115(5) 0.7470(3) 0.015(2) Uani 1 1 d . . .
O7 O 0.3582(7) 0.2327(5) 0.8615(3) 0.016(2) Uiso 1 1 d . . .
O8 O 0.7950(7) 0.5718(4) 0.8729(3) 0.014(2) Uani 1 1 d . . .
O9 O 0.5520(6) 0.5076(4) 0.7105(3) 0.0124(19) Uiso 1 1 d . . .
O10 O 0.8061(6) 0.1965(4) 0.7673(3) 0.012(2) Uiso 1 1 d . . .
O11 O 0.8332(6) 0.2674(4) 1.0145(3) 0.0109(19) Uiso 1 1 d . . .
O12 O 0.9798(7) 0.1794(5) 0.9747(3) 0.013(2) Uiso 1 1 d . . .
O13 O 0.5882(7) 0.7398(4) 0.7697(3) 0.0120(19) Uiso 1 1 d . . .
O14 O 0.9222(6) 0.7369(4) 0.6638(3) 0.0108(19) Uiso 1 1 d . . .
O15 O 0.4576(7) 0.1833(4) 0.9404(3) 0.013(2) Uiso 1 1 d . . .
O16 O 0.9671(6) 0.2902(4) 0.8607(3) 0.0088(18) Uiso 1 1 d . . .
O17 O 0.7344(6) 0.4417(4) 0.8237(3) 0.0098(19) Uiso 1 1 d . . .
O18 O 1.0488(7) 0.4012(5) 0.6720(3) 0.016(2) Uiso 1 1 d . . .
O19 O 0.9120(6) 0.0665(4) 0.8246(3) 0.0076(18) Uiso 1 1 d . . .
O20 O 0.7526(6) 0.2909(4) 0.8454(3) 0.0095(19) Uiso 1 1 d . . .
O21 O 0.8407(7) 0.4214(5) 1.0048(3) 0.019(2) Uiso 1 1 d . . .
O22 O 0.8021(6) 0.6611(4) 0.6223(3) 0.0109(19) Uiso 1 1 d . . .
O23 O 0.8968(7) 0.8482(5) 0.7254(3) 0.015(2) Uiso 1 1 d . . .
O24 O 0.7768(6) 0.0127(4) 0.8913(3) 0.0087(18) Uiso 1 1 d . . .
O25 O 0.6947(6) 0.0710(4) 0.8089(3) 0.0076(18) Uiso 1 1 d . . .
O26 O 0.8573(7) 0.7088(5) 0.8800(3) 0.015(2) Uani 1 1 d . . .
O27 O 0.4679(6) 0.7039(4) 0.8469(3) 0.0119(19) Uiso 1 1 d . . .
O28 O 0.5906(7) 0.1954(5) 0.7599(3) 0.018(2) Uiso 1 1 d . . .
O29 O 0.7720(6) 0.5079(4) 0.7291(3) 0.0062(18) Uiso 1 1 d . . .
O30 O 0.5509(6) 0.1502(4) 0.8607(3) 0.0106(19) Uiso 1 1 d . . .
O31 O 1.1276(6) 0.2271(4) 0.9101(3) 0.0117(19) Uiso 1 1 d . . .
O32 O 0.5834(6) -0.0026(4) 0.8755(3) 0.0102(19) Uiso 1 1 d . . .
O33 O 0.6269(6) 0.0951(4) 0.9397(3) 0.0104(19) Uiso 1 1 d . . .
O34 O 1.0450(7) 0.6147(5) 0.6848(3) 0.014(2) Uani 1 1 d . . .
O35 O 0.7356(7) 0.7748(4) 0.7067(3) 0.015(2) Uani 1 1 d . . .
O36 O 0.9650(7) 0.3196(4) 0.9510(3) 0.012(2) Uani 1 1 d . . .
O37 O 0.9181(6) 0.5360(5) 0.6465(3) 0.013(2) Uani 1 1 d . . .
O38 O 0.9409(7) 0.4569(5) 0.8361(3) 0.014(2) Uiso 1 1 d . . .
O39 O 0.8227(6) 0.2452(4) 0.9293(3) 0.0094(19) Uiso 1 1 d . . .
O40 O 0.7631(6) 0.1500(4) 0.8751(3) 0.0091(18) Uiso 1 1 d . . .
O41 O 0.7377(7) 0.3544(5) 0.4812(3) 0.020(2) Uiso 1 1 d . . .
O42 O 0.9300(7) 0.6146(5) 0.8080(3) 0.016(2) Uiso 1 1 d . . .
O43 O 0.9886(6) 0.5067(4) 0.7473(3) 0.0111(19) Uiso 1 1 d . . .
O44 O 0.6802(6) 0.2895(4) 0.5695(3) 0.0114(19) Uiso 1 1 d . . .
O45 O 1.1349(7) 0.5896(5) 0.7706(3) 0.016(2) Uiso 1 1 d . . .
O46 O 0.5818(7) 0.5689(5) 0.8563(3) 0.015(2) Uiso 1 1 d . . .
O47 O 0.8572(6) 0.6341(4) 0.7185(3) 0.0093(19) Uiso 1 1 d . . .
O48 O 0.8494(6) 0.2466(4) 0.6767(3) 0.0062(18) Uiso 1 1 d . . .
O49 O 0.7205(6) 0.6148(5) 0.7884(3) 0.012(2) Uani 1 1 d . . .
O50 O 0.8072(7) 0.4031(5) 0.9117(3) 0.014(2) Uiso 1 1 d . . .
O51 O 0.9764(6) 0.1448(4) 0.8886(3) 0.0094(19) Uani 1 1 d . . .
O52 O 0.6985(6) 0.1750(4) 1.0008(3) 0.0106(19) Uiso 1 1 d . . .
O53 O 0.7990(6) 0.1671(4) 0.6107(3) 0.0055(17) Uiso 1 1 d . . .
O54 O 0.4798(7) 0.7123(5) 0.7039(3) 0.016(2) Uani 1 1 d . . .
O55 O 0.6631(6) 0.6335(4) 0.7019(3) 0.0099(19) Uiso 1 1 d . . .
O56 O 0.9016(6) 0.0303(4) 0.6507(3) 0.0083(18) Uiso 1 1 d . . .
O57 O 0.7160(7) 0.5378(4) 0.6291(3) 0.013(2) Uani 1 1 d . . .
O58 O 0.7709(6) 0.4118(4) 0.5636(3) 0.0099(19) Uiso 1 1 d . . .
O59 O 0.6040(7) 0.4036(4) 0.8983(3) 0.013(2) Uiso 1 1 d . . .
O60 O 0.6575(7) 0.6485(5) 0.5619(3) 0.019(2) Uani 1 1 d . . .
O61 O 0.5055(7) 0.6127(5) 0.7729(3) 0.017(2) Uani 1 1 d . . .
O62 O 0.6300(6) 0.2480(4) 0.6589(3) 0.0122(19) Uiso 1 1 d . . .
O63 O 0.4860(7) 0.4265(5) 0.9801(3) 0.016(2) Uiso 1 1 d . . .
O64 O 0.5334(7) 0.2935(4) 0.8315(3) 0.017(2) Uani 1 1 d . . .
O65 O 0.9918(6) 0.1645(4) 0.6286(3) 0.0106(19) Uiso 1 1 d . . .
O66 O 0.7516(6) 0.1058(4) 0.7013(3) 0.011(2) Uani 1 1 d . . .
O67 O 0.5310(6) 0.6161(4) 0.6413(3) 0.0116(19) Uiso 1 1 d . . .
O68 O 0.5409(7) 0.8507(5) 0.7002(3) 0.016(2) Uani 1 1 d . . .
O69 O 0.4491(7) 0.3242(4) 0.9169(3) 0.013(2) Uiso 1 1 d . . .
O70 O 0.5190(7) 0.1202(5) 1.0259(3) 0.015(2) Uani 1 1 d . . .
O71 O 0.8738(7) 0.5362(5) 0.5424(3) 0.018(2) Uani 1 1 d . . .
O72 O 1.0140(7) 0.1875(5) 0.7929(3) 0.018(2) Uiso 1 1 d . . .
O73 O 0.6646(7) 0.5360(5) 0.9497(3) 0.015(2) Uiso 1 1 d . . .
O74 O 0.7179(7) -0.0264(5) 0.6674(3) 0.014(2) Uiso 1 1 d . . .
O75 O 1.1833(7) 0.1517(5) 0.5912(3) 0.020(2) Uani 1 1 d . . .
O76 O 0.9916(6) 0.4110(5) 0.5814(3) 0.013(2) Uani 1 1 d . . .
O77 O 1.1007(6) 0.2849(4) 0.6076(3) 0.0077(18) Uiso 1 1 d . . .
O78 O 1.0680(7) 0.2447(4) 0.6980(3) 0.012(2) Uani 1 1 d . . .
O79 O 1.2673(7) 0.2215(5) 0.6590(3) 0.019(2) Uani 1 1 d . . .
O80 O 1.0490(7) 0.2155(4) 0.5374(3) 0.016(2) Uani 1 1 d . . .
O81 O 0.9307(7) 0.3385(5) 0.5099(3) 0.017(2) Uiso 1 1 d . . .
O82 O 0.9592(7) 0.1046(5) 0.7188(3) 0.015(2) Uani 1 1 d . . .
O83 O 1.0821(6) 0.0372(4) 0.6066(3) 0.0082(18) Uiso 1 1 d . . .
O84 O 1.1320(7) 0.3427(5) 0.5160(3) 0.015(2) Uiso 1 1 d . . .
O85 O 1.1528(7) 0.0802(5) 0.5120(3) 0.019(2) Uani 1 1 d . . .
O86 O 0.6703(7) 0.1552(5) 0.5466(3) 0.017(2) Uani 1 1 d . . .
O87 O 0.6323(7) 0.1094(4) 0.6325(3) 0.015(2) Uani 1 1 d . . .
O88 O 0.6258(7) 0.2463(4) 0.9164(3) 0.012(2) Uani 1 1 d . . .
O89 O 0.8927(6) 0.2852(4) 0.5895(3) 0.0090(18) Uiso 1 1 d . . .
O90 O 0.5214(7) 0.4552(5) 0.8072(3) 0.016(2) Uani 1 1 d . . .
O91 O 1.1437(6) 0.1050(4) 0.6765(3) 0.0120(19) Uiso 1 1 d . . .
O92 O 0.7874(7) 0.0408(4) 0.5797(3) 0.013(2) Uani 1 1 d . . .
O93 O 1.0077(7) 0.6475(4) 0.5937(3) 0.017(2) Uani 1 1 d . . .
O94 O 0.8161(7) 0.7401(4) 0.7877(3) 0.013(2) Uiso 1 1 d . . .
O95 O 0.6172(7) 0.4037(5) 0.6361(3) 0.022(2) Uani 1 1 d . . .
O96 O 0.8653(7) 0.1194(4) 1.0485(3) 0.014(2) Uani 1 1 d . . .
O97 O 1.0727(6) -0.0305(4) 0.6977(3) 0.0105(19) Uiso 1 1 d . . .
O98 O 0.3661(7) 0.5938(5) 0.7068(3) 0.018(2) Uani 1 1 d . . .
O99 O 0.8282(7) 0.2188(5) 0.5183(3) 0.018(2) Uani 1 1 d . . .
O100 O 0.6690(6) 0.6991(4) 0.8526(3) 0.0102(19) Uiso 1 1 d . . .
O101 O 0.4984(7) 0.2282(5) 0.5950(3) 0.018(2) Uani 1 1 d . . .
O102 O 0.8083(7) 0.0835(5) 0.4822(3) 0.023(2) Uani 1 1 d . . .
O103 O 0.5296(6) 0.2700(4) 0.9946(3) 0.013(2) Uiso 1 1 d . . .
O104 O 0.8432(8) -0.0241(5) 0.7609(3) 0.023(2) Uani 1 1 d . . .
O105 O 0.9508(6) 0.0977(4) 0.5433(3) 0.0091(18) Uiso 1 1 d . . .
O106 O 0.9082(7) 0.8581(5) 0.9457(3) 0.020(2) Uiso 1 1 d . . .
O107 O 0.6655(7) 0.5176(4) 0.5065(3) 0.0121(19) Uiso 1 1 d . . .
O108 O 0.8924(7) 0.4800(4) 0.4554(3) 0.0122(19) Uiso 1 1 d . . .
O110 O 0.7372(7) 0.8166(5) 1.0214(3) 0.022(2) Uani 1 1 d . . .
O111 O 0.9011(7) 0.6834(5) 0.9827(3) 0.022(2) Uani 1 1 d . . .
O112 O 0.5452(7) 0.4858(5) 0.4144(3) 0.022(2) Uani 1 1 d . . .
O113 O 0.6573(7) 0.8648(5) 0.9206(3) 0.023(2) Uiso 1 1 d . . .
O114 O 0.6489(7) 0.6910(5) 0.9497(3) 0.022(2) Uani 1 1 d . . .
O115 O 0.6142(7) 0.9661(5) 0.7569(3) 0.022(2) Uani 1 1 d . . .
O116 O 0.8112(8) 0.8845(6) 0.8376(3) 0.034(3) Uani 1 1 d . . .
O117 O 0.7679(8) 0.3833(6) 0.3669(4) 0.035(3) Uani 1 1 d . B .
O118 O 0.5088(7) 0.3682(5) 0.5211(3) 0.028(2) Uani 1 1 d . . .
O119 O 0.8088(10) 0.8568(6) 0.6121(3) 0.049(4) Uani 1 1 d . . .
O120 O 0.7500(10) 0.5659(7) 0.3706(4) 0.054(4) Uani 1 1 d . . .
O122 O 0.6639(9) 0.9596(6) 0.5306(4) 0.027(3) Uiso 1 1 d . A 1
O123 O 0.4293(7) 0.2662(5) 0.6958(3) 0.019(2) Uiso 1 1 d . . .
O124 O 1.0064(9) 0.7894(5) 0.5547(3) 0.037(3) Uani 1 1 d . . .
O125 O 0.4102(9) 0.0536(7) 0.8166(4) 0.057(4) Uani 1 1 d . . .
O126 O 0.2078(10) 0.1060(8) 0.7779(4) 0.066(4) Uani 1 1 d . . .
O127 O 0.2027(8) 0.7296(5) 0.7219(3) 0.029(2) Uiso 1 1 d . . .
O128 O 0.6838(9) 0.6648(6) 0.4401(4) 0.039(3) Uiso 1 1 d . . .
O129 O 0.4034(13) 0.9315(9) 0.7647(5) 0.090(5) Uani 1 1 d . . .
O130 O 0.9636(9) 0.1985(6) 1.1785(3) 0.043(3) Uani 1 1 d . . .
O131 O 0.7758(8) 0.2658(6) 1.1431(4) 0.038(3) Uani 1 1 d . . .
O132 O 0.5956(12) 0.1334(7) 1.1154(5) 0.074(5) Uani 1 1 d . . .
O133 O 0.5845(7) 0.4282(5) 1.0752(3) 0.027(2) Uani 1 1 d . . .
O134 O 0.9313(8) 0.4066(6) 1.1125(3) 0.032(3) Uani 1 1 d . . .
O135 O 0.6780(8) 0.5840(6) 1.1596(4) 0.034(3) Uani 1 1 d . . .
O136 O 0.5775(16) 0.2371(11) 0.4713(7) 0.051(6) Uiso 0.60 1 d P B 1
O137 O 0.9291(10) 0.1597(7) 0.3550(4) 0.064(4) Uani 1 1 d . . .
O138 O 0.6718(18) 0.2033(12) 0.3460(8) 0.059(6) Uiso 0.60 1 d P B 1
O139 O 0.8802(7) 0.9538(5) 1.0434(3) 0.019(2) Uiso 1 1 d . . .
O140 O 0.7029(8) 0.4020(5) 1.1782(3) 0.028(3) Uani 1 1 d . . .
O143 O 0.6058(8) 0.9611(6) 1.0642(3) 0.034(3) Uiso 1 1 d . . .
O144 O 0.2099(9) 0.9415(6) 0.8642(4) 0.039(3) Uiso 1 1 d . . .
O145 O 1.0881(9) 0.4218(6) 0.8948(4) 0.047(3) Uiso 1 1 d . . .
O146 O 0.4772(10) 0.0889(7) 0.7067(4) 0.057(4) Uiso 1 1 d . . .
O148 O 0.5245(15) 0.9673(10) 0.6282(6) 0.043(5) Uiso 0.60 1 d P . .
O149 O 0.7088(15) 0.0365(10) 0.4115(6) 0.042(5) Uiso 0.60 1 d P . .
O151 O 1.3737(13) 0.0840(9) 0.6297(6) 0.032(4) Uiso 0.60 1 d P . 1
O152 O 1.3187(19) 0.0144(13) 0.6889(8) 0.026(6) Uiso 0.40 1 d P . 2
O153 O 0.8259(14) 0.6838(10) 1.2111(6) 0.075(5) Uiso 0.80 1 d P . 2
O154 O 0.508(2) 1.0791(14) 0.5252(8) 0.056(7) Uiso 0.50 1 d P . 1
O155 O 0.590(3) 0.8402(18) 0.5685(11) 0.055(9) Uiso 0.40 1 d P . 1
O156 O 0.680(3) 0.935(2) 0.5468(13) 0.060(11) Uiso 0.40 1 d P A 2
O157 O 0.497(2) 0.1695(17) 0.4161(10) 0.051(8) Uiso 0.40 1 d P . .
O158 O 0.739(2) 0.1275(16) 0.2887(9) 0.073(9) Uiso 0.50 1 d P . .
O159 O 0.637(2) 0.7865(17) 0.5012(10) 0.024(8) Uiso 0.30 1 d P . .
O160 O 1.408(2) 0.0751(17) 0.5804(10) 0.054(9) Uiso 0.40 1 d P . 2
O161 O 0.619(2) 0.2170(14) 0.3770(9) 0.034(7) Uiso 0.40 1 d P B 2
O162 O 0.583(3) 0.2939(19) 0.4300(11) 0.066(10) Uiso 0.40 1 d P B 1
O163 O 0.7609(10) 0.5539(7) 1.2448(4) 0.024(3) Uiso 0.70 1 d P . .

loop_
_atom_site_aniso_label
_atom_site_aniso_U_11
_atom_site_aniso_U_22
_atom_site_aniso_U_33
_atom_site_aniso_U_23
_atom_site_aniso_U_13
_atom_site_aniso_U_12
W1 0.0127(3) 0.0090(2) 0.0074(3) -0.0010(2) 0.0001(2) -0.0019(2)
W2 0.0120(3) 0.0073(2) 0.0084(3) -0.0001(2) 0.0001(2) -0.0001(2)
W3 0.0176(3) 0.0081(2) 0.0081(3) -0.0011(2) 0.0022(2) -0.0033(2)
W4 0.0120(3) 0.0086(2) 0.0095(3) -0.0003(2) 0.0023(2) -0.0017(2)
W5 0.0131(3) 0.0092(2) 0.0071(3) 0.0004(2) -0.0001(2) -0.0011(2)
W6 0.0175(3) 0.0081(2) 0.0107(3) -0.0004(2) -0.0005(2) -0.0034(2)
W7 0.0114(3) 0.0074(2) 0.0097(3) -0.0006(2) 0.0010(2) -0.0015(2)
W8 0.0169(3) 0.0081(2) 0.0086(3) -0.0009(2) 0.0011(2) 0.0006(2)
W9 0.0157(3) 0.0079(2) 0.0095(3) 0.0006(2) 0.0004(2) 0.0003(2)
W10 0.0122(3) 0.0085(2) 0.0092(3) -0.0011(2) 0.0020(2) -0.0014(2)
W11 0.0200(3) 0.0071(2) 0.0102(3) -0.0015(2) 0.0011(2) -0.0034(2)
W12 0.0115(3) 0.0099(2) 0.0103(3) -0.0024(2) 0.0015(2) -0.0031(2)
W13 0.0140(3) 0.0073(2) 0.0082(3) 0.0003(2) 0.0013(2) -0.0004(2)
W14 0.0194(3) 0.0083(2) 0.0105(3) -0.0013(2) -0.0010(2) 0.0019(2)
W15 0.0176(3) 0.0085(2) 0.0083(3) 0.0001(2) -0.0011(2) 0.0012(2)
W16 0.0152(3) 0.0077(2) 0.0078(3) -0.0008(2) -0.0011(2) -0.0009(2)
W17 0.0102(3) 0.0092(2) 0.0114(3) -0.0007(2) 0.0014(2) -0.0021(2)
W18 0.0128(3) 0.0100(2) 0.0078(3) -0.0023(2) 0.0005(2) -0.0033(2)
W19 0.0104(3) 0.0099(2) 0.0086(3) 0.0002(2) -0.0006(2) -0.0016(2)
W20 0.0178(3) 0.0085(2) 0.0091(3) -0.0023(2) -0.0012(2) -0.0017(2)
W21 0.0122(3) 0.0090(2) 0.0085(3) -0.0020(2) 0.0005(2) 0.0002(2)
W22 0.0127(3) 0.0112(3) 0.0109(3) -0.0014(2) -0.0015(2) -0.0022(2)
W23 0.0122(3) 0.0114(3) 0.0109(3) -0.0021(2) -0.0021(2) 0.0013(2)
W24 0.0127(3) 0.0105(3) 0.0110(3) 0.0000(2) -0.0009(2) -0.0008(2)
Co1 0.0139(10) 0.0094(8) 0.0059(9) -0.0014(7) -0.0002(7) -0.0018(8)
Co2 0.0143(10) 0.0082(8) 0.0083(9) -0.0016(7) -0.0010(8) -0.0019(8)
Co3 0.0151(10) 0.0091(8) 0.0087(9) -0.0003(7) -0.0002(8) -0.0017(8)
Co4 0.0131(10) 0.0113(8) 0.0086(9) 0.0006(7) -0.0005(8) -0.0020(8)
Co5 0.0116(10) 0.0080(8) 0.0108(9) -0.0014(7) -0.0009(7) -0.0008(7)
Co6 0.0153(10) 0.0066(8) 0.0097(9) -0.0021(7) 0.0022(8) -0.0014(8)
Co7 0.0126(10) 0.0082(8) 0.0098(9) -0.0015(7) 0.0009(7) -0.0024(8)
Co8 0.0139(10) 0.0089(8) 0.0085(9) -0.0029(7) -0.0009(8) 0.0000(8)
Co9 0.0121(10) 0.0077(8) 0.0120(9) 0.0004(7) -0.0006(8) -0.0008(8)
Si1 0.017(2) 0.0038(16) 0.0062(18) -0.0046(13) 0.0006(15) -0.0017(15)
Si2 0.008(2) 0.0064(16) 0.0069(18) 0.0001(13) -0.0004(15) -0.0037(15)
Si3 0.013(2) 0.0049(16) 0.0045(18) 0.0008(13) -0.0026(15) -0.0004(15)
Cl1 0.0179(19) 0.0096(15) 0.0118(17) -0.0024(12) -0.0004(14) -0.0026(14)
Cl2 0.0183(19) 0.0109(15) 0.0089(16) -0.0012(12) 0.0020(14) -0.0033(14)
K1 0.100(4) 0.048(3) 0.042(3) 0.000(2) 0.015(3) -0.015(3)
K2 0.075(4) 0.063(3) 0.087(4) 0.000(3) -0.008(3) -0.006(3)
K3 0.209(7) 0.028(2) 0.046(3) 0.0056(19) -0.054(3) -0.042(3)
K4 0.080(4) 0.102(5) 0.090(4) 0.006(3) -0.016(3) -0.007(4)
K5 0.090(6) 0.072(5) 0.095(6) -0.014(4) -0.013(5) 0.000(5)
K6 0.035(4) 0.045(4) 0.058(5) 0.022(3) 0.013(3) 0.011(3)
K7 0.097(6) 0.064(4) 0.040(4) 0.010(3) -0.013(4) -0.045(4)
K8 0.036(2) 0.0147(15) 0.0300(19) -0.0036(13) -0.0114(16) 0.0012(15)
K9 0.027(2) 0.0253(18) 0.043(2) -0.0024(15) 0.0060(17) 0.0020(16)
K10 0.0202(19) 0.0337(18) 0.0189(17) -0.0083(14) 0.0011(14) -0.0050(16)
K11 0.0185(19) 0.0329(18) 0.0229(18) -0.0030(14) -0.0037(14) -0.0052(15)
K12 0.056(3) 0.044(2) 0.037(2) -0.0151(18) -0.013(2) 0.016(2)
K13 0.0234(19) 0.0191(15) 0.0180(17) 0.0044(12) -0.0023(14) 0.0014(14)
K14 0.049(3) 0.037(2) 0.051(3) -0.0023(18) 0.006(2) 0.002(2)
K19 0.026(5) 0.049(6) 0.034(5) 0.000(4) -0.001(4) 0.002(5)
O2 0.024(6) 0.012(5) 0.011(5) 0.003(4) -0.001(4) 0.002(4)
O3 0.007(5) 0.009(4) 0.015(5) 0.000(4) -0.007(4) -0.001(4)
O5 0.013(5) 0.015(5) 0.012(5) 0.000(4) -0.005(4) -0.008(4)
O6 0.016(6) 0.015(5) 0.016(5) -0.003(4) 0.001(4) -0.007(4)
O8 0.019(6) 0.014(5) 0.009(5) -0.004(4) 0.004(4) -0.005(4)
O26 0.016(5) 0.017(5) 0.010(5) -0.005(4) -0.001(4) 0.003(4)
O34 0.015(5) 0.015(5) 0.013(5) -0.010(4) -0.001(4) -0.007(4)
O35 0.020(6) 0.011(4) 0.018(5) 0.000(4) -0.004(4) -0.012(4)
O36 0.020(6) 0.010(4) 0.006(5) 0.000(3) -0.007(4) 0.003(4)
O37 0.009(5) 0.015(5) 0.014(5) -0.006(4) 0.000(4) -0.003(4)
O49 0.013(5) 0.016(5) 0.009(5) 0.002(4) 0.002(4) -0.003(4)
O51 0.012(5) 0.009(4) 0.006(5) -0.002(3) 0.002(4) 0.001(4)
O54 0.013(5) 0.016(5) 0.018(5) -0.005(4) -0.003(4) 0.002(4)
O57 0.022(6) 0.008(4) 0.008(5) 0.005(3) 0.002(4) -0.006(4)
O60 0.024(6) 0.030(5) 0.004(5) 0.004(4) -0.005(4) -0.010(5)
O61 0.022(6) 0.014(5) 0.013(5) 0.001(4) -0.002(4) 0.000(4)
O64 0.030(6) 0.009(4) 0.013(5) -0.002(4) -0.005(4) -0.003(4)
O66 0.012(5) 0.007(4) 0.015(5) -0.002(4) 0.004(4) -0.005(4)
O68 0.020(6) 0.013(5) 0.012(5) 0.007(4) -0.006(4) 0.005(4)
O70 0.011(5) 0.019(5) 0.011(5) 0.003(4) 0.003(4) 0.002(4)
O71 0.024(6) 0.014(5) 0.015(5) 0.005(4) 0.002(4) -0.002(4)
O75 0.031(6) 0.012(5) 0.019(5) 0.000(4) -0.002(5) -0.008(5)
O76 0.008(5) 0.018(5) 0.013(5) -0.003(4) 0.006(4) 0.000(4)
O78 0.015(5) 0.013(4) 0.007(5) -0.003(3) 0.002(4) 0.002(4)
O79 0.016(6) 0.024(5) 0.017(5) -0.002(4) 0.004(4) -0.004(4)
O80 0.023(6) 0.008(4) 0.015(5) 0.004(4) 0.006(4) 0.000(4)
O82 0.015(5) 0.015(5) 0.015(5) -0.004(4) -0.002(4) 0.005(4)
O85 0.031(6) 0.016(5) 0.011(5) 0.001(4) -0.004(4) -0.007(5)
O86 0.013(5) 0.017(5) 0.020(5) -0.002(4) -0.004(4) 0.005(4)
O87 0.014(5) 0.010(4) 0.020(5) -0.010(4) 0.007(4) -0.001(4)
O88 0.020(6) 0.010(4) 0.007(5) 0.000(3) -0.003(4) -0.005(4)
O90 0.015(6) 0.014(5) 0.019(5) -0.005(4) -0.004(4) 0.002(4)
O92 0.022(6) 0.010(4) 0.006(5) -0.004(3) 0.005(4) -0.001(4)
O93 0.024(6) 0.010(4) 0.017(5) 0.006(4) 0.006(4) -0.007(4)
O95 0.027(6) 0.023(5) 0.018(5) -0.001(4) -0.010(4) -0.011(5)
O96 0.018(6) 0.008(4) 0.016(5) 0.000(4) 0.004(4) -0.001(4)
O98 0.018(6) 0.019(5) 0.017(5) 0.004(4) -0.014(4) -0.002(4)
O99 0.021(6) 0.022(5) 0.013(5) 0.002(4) -0.005(4) -0.002(4)
O101 0.020(6) 0.023(5) 0.010(5) -0.006(4) 0.002(4) -0.002(4)
O102 0.029(6) 0.015(5) 0.026(6) -0.008(4) -0.006(5) -0.003(5)
O104 0.033(7) 0.013(5) 0.021(6) -0.002(4) -0.002(5) 0.001(5)
O110 0.034(7) 0.022(5) 0.009(5) 0.008(4) -0.003(4) -0.011(5)
O111 0.034(7) 0.016(5) 0.014(5) 0.003(4) 0.004(5) -0.001(5)
O112 0.027(6) 0.027(5) 0.014(5) 0.000(4) 0.003(4) -0.007(5)
O114 0.028(6) 0.019(5) 0.020(6) -0.001(4) -0.011(5) -0.001(5)
O115 0.033(7) 0.030(6) 0.010(5) -0.009(4) 0.001(4) -0.021(5)
O116 0.045(8) 0.036(6) 0.015(6) 0.007(4) 0.018(5) -0.002(6)
O117 0.015(6) 0.048(7) 0.039(7) -0.003(5) 0.004(5) 0.003(5)
O118 0.021(6) 0.027(6) 0.035(6) 0.013(5) -0.005(5) -0.009(5)
O119 0.084(10) 0.044(7) 0.005(5) 0.000(5) -0.006(6) 0.044(7)
O120 0.077(10) 0.050(8) 0.037(7) 0.023(6) -0.021(7) -0.017(7)
O124 0.073(9) 0.025(6) 0.015(6) -0.003(4) 0.002(5) -0.014(6)
O125 0.035(8) 0.073(10) 0.064(9) 0.005(7) -0.019(7) -0.005(7)
O126 0.036(9) 0.092(11) 0.069(10) 0.015(8) -0.008(7) -0.014(8)
O129 0.107(14) 0.074(11) 0.083(12) -0.025(9) -0.004(10) 0.028(10)
O130 0.071(9) 0.036(7) 0.030(7) 0.008(5) -0.030(6) -0.025(7)
O131 0.016(6) 0.061(8) 0.036(7) -0.005(6) 0.005(5) 0.002(6)
O132 0.115(14) 0.036(8) 0.071(10) -0.001(7) -0.043(9) 0.013(8)
O133 0.027(6) 0.036(6) 0.017(6) 0.010(4) -0.008(5) -0.001(5)
O134 0.022(6) 0.045(7) 0.030(6) -0.005(5) -0.007(5) -0.006(5)
O135 0.020(6) 0.037(6) 0.043(7) 0.013(5) 0.001(5) -0.006(5)
O137 0.075(11) 0.068(9) 0.056(9) -0.031(7) 0.031(7) -0.039(9)
O140 0.031(7) 0.033(6) 0.021(6) 0.001(4) 0.002(5) -0.004(5)

loop_
_atom_type_symbol
_atom_type_description
_atom_type_scat_dispersion_real
_atom_type_scat_dispersion_imag
_atom_type_scat_source
W W -0.8490 6.8722 'International Tables Vol C Tables 4.2.6.8 and 6.1.1.4'
Co Co 0.3494 0.9721 'International Tables Vol C Tables 4.2.6.8 and 6.1.1.4'
Si Si 0.0817 0.0704 'International Tables Vol C Tables 4.2.6.8 and 6.1.1.4'
Cl Cl 0.1484 0.1585 'International Tables Vol C Tables 4.2.6.8 and 6.1.1.4'
K K 0.2009 0.2494 'International Tables Vol C Tables 4.2.6.8 and 6.1.1.4'
Na Na 0.0362 0.0249 'International Tables Vol C Tables 4.2.6.8 and 6.1.1.4'
O O 0.0106 0.0060 'International Tables Vol C Tables 4.2.6.8 and 6.1.1.4'
H H 0.0000 0.0000 'International Tables Vol C Tables 4.2.6.8 and 6.1.1.4'

loop_
_geom_angle_atom_site_label_1
_geom_angle_atom_site_label_2
_geom_angle_atom_site_label_3
_geom_angle
_geom_angle_site_symmetry_1
_geom_angle_site_symmetry_3
_geom_angle_publ_flag
O21 W1 O50 104.4(4) . . ?
O21 W1 O1 101.4(4) . . ?
O50 W1 O1 90.6(4) . . ?
O21 W1 O36 97.6(4) . . ?
O50 W1 O36 91.8(4) . . ?
O1 W1 O36 159.6(3) . . ?
O21 W1 O11 97.9(4) . . ?
O50 W1 O11 157.6(3) . . ?
O1 W1 O11 86.1(3) . . ?
O36 W1 O11 84.0(3) . . ?
O21 W1 O39 166.6(4) . . ?
O50 W1 O39 86.7(3) . . ?
O1 W1 O39 85.7(3) . . ?
O36 W1 O39 74.3(3) . . ?
O11 W1 O39 71.0(3) . . ?
O21 W1 K16 45.7(3) . . ?
O50 W1 K16 61.7(3) . . ?
O1 W1 K16 115.2(3) . . ?
O36 W1 K16 83.5(3) . . ?
O11 W1 K16 138.9(3) . . ?
O39 W1 K16 140.7(2) . . ?
O21 W1 K10 86.0(3) . . ?
O50 W1 K10 138.0(3) . . ?
O1 W1 K10 47.5(2) . . ?
O36 W1 K10 127.6(2) . . ?
O11 W1 K10 44.0(2) . . ?
O39 W1 K10 90.7(2) . . ?
K16 W1 K10 128.26(14) . . ?
O5 W2 O19 101.2(4) . . ?
O5 W2 O51 102.5(4) . . ?
O19 W2 O51 91.2(3) . . ?
O5 W2 O24 93.7(4) . . ?
O19 W2 O24 95.0(3) . . ?
O51 W2 O24 161.1(3) . . ?
O5 W2 O4 94.9(3) . . ?
O19 W2 O4 163.8(3) . . ?
O51 W2 O4 83.5(3) . . ?
O24 W2 O4 85.6(3) . . ?
O5 W2 O40 166.6(3) . . ?
O19 W2 O40 85.4(3) . . ?
O51 W2 O40 88.9(3) . . ?
O24 W2 O40 73.9(3) . . ?
O4 W2 O40 79.2(3) . . ?
O5 W2 K13 77.2(3) . 1_545 ?
O19 W2 K13 137.1(2) . 1_545 ?
O51 W2 K13 131.4(2) . 1_545 ?
O24 W2 K13 43.2(2) . 1_545 ?
O4 W2 K13 48.7(2) . 1_545 ?
O40 W2 K13 90.0(2) . 1_545 ?
O5 W2 K19 57.3(3) . 1_645 ?
O19 W2 K19 44.0(3) . 1_645 ?
O51 W2 K19 97.8(3) . 1_645 ?
O24 W2 K19 99.1(3) . 1_645 ?
O4 W2 K19 151.9(3) . 1_645 ?
O40 W2 K19 128.8(2) . 1_645 ?
K13 W2 K19 119.74(14) 1_545 1_645 ?
O93 W3 O37 105.0(4) . . ?
O93 W3 O22 100.6(4) . . ?
O37 W3 O22 91.4(4) . . ?
O93 W3 O34 96.1(4) . . ?
O37 W3 O34 91.8(4) . . ?
O22 W3 O34 161.5(3) . . ?
O93 W3 O14 96.5(4) . . ?
O37 W3 O14 158.5(3) . . ?
O22 W3 O14 85.3(3) . . ?
O34 W3 O14 85.0(3) . . ?
O93 W3 O47 166.5(4) . . ?
O37 W3 O47 85.9(3) . . ?
O22 W3 O47 86.8(3) . . ?
O34 W3 O47 75.2(3) . . ?
O14 W3 O47 72.8(3) . . ?
O70 W4 O33 103.0(4) . . ?
O70 W4 O52 98.0(4) . . ?
O33 W4 O52 91.0(4) . . ?
O70 W4 O15 99.1(4) . . ?
O33 W4 O15 87.8(4) . . ?
O52 W4 O15 162.6(3) . . ?
O70 W4 O103 100.9(4) . . ?
O33 W4 O103 156.0(3) . . ?
O52 W4 O103 88.6(3) . . ?
O15 W4 O103 85.5(3) . . ?
O70 W4 O88 172.9(4) . . ?
O33 W4 O88 83.4(3) . . ?
O52 W4 O88 84.8(3) . . ?
O15 W4 O88 77.8(3) . . ?
O103 W4 O88 72.6(3) . . ?
O70 W4 K10 82.0(3) . . ?
O33 W4 K10 138.4(3) . . ?
O52 W4 K10 47.7(2) . . ?
O15 W4 K10 132.8(2) . . ?
O103 W4 K10 48.7(3) . . ?
O88 W4 K10 95.3(2) . . ?
O70 W4 K13 73.8(3) . 1_545 ?
O33 W4 K13 39.6(3) . 1_545 ?
O52 W4 K13 69.4(2) . 1_545 ?
O15 W4 K13 118.3(2) . 1_545 ?
O103 W4 K13 156.0(3) . 1_545 ?
O88 W4 K13 113.3(2) . 1_545 ?
K10 W4 K13 107.35(7) . 1_545 ?
O96 W5 O4 103.9(4) . . ?
O96 W5 O12 99.0(4) . . ?
O4 W5 O12 88.8(3) . . ?
O96 W5 O52 98.9(4) . . ?
O4 W5 O52 89.6(3) . . ?
O12 W5 O52 161.9(3) . . ?
O96 W5 O11 100.3(4) . . ?
O4 W5 O11 155.7(3) . . ?
O12 W5 O11 85.5(3) . . ?
O52 W5 O11 88.5(3) . . ?
O96 W5 O39 171.8(3) . . ?
O4 W5 O39 83.6(3) . . ?
O12 W5 O39 77.5(3) . . ?
O52 W5 O39 84.4(3) . . ?
O11 W5 O39 72.2(3) . . ?
O96 W5 K10 81.5(3) . . ?
O4 W5 K10 137.8(3) . . ?
O12 W5 K10 132.3(2) . . ?
O52 W5 K10 48.5(2) . . ?
O11 W5 K10 48.3(2) . . ?
O39 W5 K10 95.3(2) . . ?
O96 W5 K11 61.6(3) . . ?
O4 W5 K11 152.0(3) . . ?
O12 W5 K11 71.4(2) . . ?
O52 W5 K11 115.3(2) . . ?
O11 W5 K11 45.1(2) . . ?
O39 W5 K11 110.2(2) . . ?
K10 W5 K11 67.19(7) . . ?
O96 W5 K13 76.2(3) . 1_545 ?
O4 W5 K13 39.5(2) . 1_545 ?
O12 W5 K13 120.6(2) . 1_545 ?
O52 W5 K13 66.8(2) . 1_545 ?
O11 W5 K13 153.8(3) . 1_545 ?
O39 W5 K13 112.0(2) . 1_545 ?
K10 W5 K13 105.94(7) . 1_545 ?
K11 W5 K13 137.76(6) . 1_545 ?
O74 W6 O66 102.9(4) . . ?
O74 W6 O56 99.5(4) . . ?
O66 W6 O56 92.7(4) . . ?
O74 W6 O87 97.3(4) . . ?
O66 W6 O87 90.5(4) . . ?
O56 W6 O87 161.8(3) . . ?
O74 W6 O92 98.9(3) . . ?
O66 W6 O92 158.2(3) . . ?
O56 W6 O92 84.3(3) . . ?
O87 W6 O92 86.1(3) . . ?
O74 W6 O53 168.5(3) . . ?
O66 W6 O53 86.3(3) . . ?
O56 W6 O53 86.8(3) . . ?
O87 W6 O53 75.5(3) . . ?
O92 W6 O53 72.0(3) . . ?
O74 W6 K8 85.4(3) . 1_545 ?
O66 W6 K8 138.5(3) . 1_545 ?
O56 W6 K8 45.8(2) . 1_545 ?
O87 W6 K8 129.2(2) . 1_545 ?
O92 W6 K8 43.8(3) . 1_545 ?
O53 W6 K8 92.3(2) . 1_545 ?
O32 W7 O25 101.3(4) . . ?
O32 W7 O30 99.1(4) . . ?
O25 W7 O30 92.7(3) . . ?
O32 W7 O24 95.1(4) . . ?
O25 W7 O24 96.6(3) . . ?
O30 W7 O24 161.1(3) . . ?
O32 W7 O33 93.4(3) . . ?
O25 W7 O33 165.2(3) . . ?
O30 W7 O33 83.0(3) . . ?
O24 W7 O33 83.8(3) . . ?
O32 W7 O40 167.3(3) . . ?
O25 W7 O40 86.7(3) . . ?
O30 W7 O40 90.1(3) . . ?
O24 W7 O40 74.0(3) . . ?
O33 W7 O40 79.1(3) . . ?
O32 W7 K13 77.0(3) . 1_545 ?
O25 W7 K13 138.7(3) . 1_545 ?
O30 W7 K13 128.5(2) . 1_545 ?
O24 W7 K13 43.6(2) . 1_545 ?
O33 W7 K13 46.8(2) . 1_545 ?
O40 W7 K13 90.5(2) . 1_545 ?
O85 W8 O80 101.6(4) . . ?
O85 W8 O75 100.4(4) . . ?
O80 W8 O75 87.7(4) . . ?
O85 W8 O83 103.9(4) . . ?
O80 W8 O83 154.5(3) . . ?
O75 W8 O83 87.0(3) . . ?
O85 W8 O105 97.3(4) . . ?
O80 W8 O105 88.5(4) . . ?
O75 W8 O105 162.3(4) . . ?
O83 W8 O105 89.1(3) . . ?
O85 W8 O65 175.7(4) . . ?
O80 W8 O65 82.1(3) . . ?
O75 W8 O65 77.4(3) . . ?
O83 W8 O65 72.3(3) . . ?
O105 W8 O65 85.0(3) . . ?
O85 W8 K1 54.8(3) . 2_766 ?
O80 W8 K1 49.7(3) . 2_766 ?
O75 W8 K1 81.7(3) . 2_766 ?
O83 W8 K1 152.9(3) . 2_766 ?
O105 W8 K1 108.6(2) . 2_766 ?
O65 W8 K1 128.0(2) . 2_766 ?
O85 W8 K8 83.8(3) . 1_545 ?
O80 W8 K8 138.8(3) . 1_545 ?
O75 W8 K8 132.0(3) . 1_545 ?
O83 W8 K8 46.4(2) . 1_545 ?
O105 W8 K8 50.3(2) . 1_545 ?
O65 W8 K8 94.83(19) . 1_545 ?
K1 W8 K8 133.00(8) 2_766 1_545 ?
O85 W8 K8 43.0(3) . 2_766 ?
O80 W8 K8 85.6(3) . 2_766 ?
O75 W8 K8 139.8(3) . 2_766 ?
O83 W8 K8 113.9(2) . 2_766 ?
O105 W8 K8 56.9(2) . 2_766 ?
O65 W8 K8 140.2(2) . 2_766 ?
K1 W8 K8 63.98(9) 2_766 2_766 ?
K8 W8 K8 70.63(8) 1_545 2_766 ?
O97 W9 O82 104.3(4) . . ?
O97 W9 O56 100.2(4) . . ?
O82 W9 O56 91.9(4) . . ?
O97 W9 O91 96.8(4) . . ?
O82 W9 O91 90.9(4) . . ?
O56 W9 O91 161.5(3) . . ?
O97 W9 O83 97.6(3) . . ?
O82 W9 O83 158.1(4) . . ?
O56 W9 O83 85.3(3) . . ?
O91 W9 O83 85.3(3) . . ?
O97 W9 O65 168.9(3) . . ?
O82 W9 O65 84.7(3) . . ?
O56 W9 O65 85.7(3) . . ?
O91 W9 O65 76.4(3) . . ?
O83 W9 O65 73.4(3) . . ?
O97 W9 K8 84.6(3) . 1_545 ?
O82 W9 K8 139.6(3) . 1_545 ?
O56 W9 K8 47.7(2) . 1_545 ?
O91 W9 K8 127.7(2) . 1_545 ?
O83 W9 K8 43.1(2) . 1_545 ?
O65 W9 K8 92.6(2) . 1_545 ?
O97 W9 K19 37.4(3) . 1_645 ?
O82 W9 K19 67.6(3) . 1_645 ?
O56 W9 K19 107.5(3) . 1_645 ?
O91 W9 K19 90.4(3) . 1_645 ?
O83 W9 K19 133.9(3) . 1_645 ?
O65 W9 K19 149.2(2) . 1_645 ?
K8 W9 K19 117.02(14) 1_545 1_645 ?
O63 W10 O59 103.0(4) . . ?
O63 W10 O1 99.5(4) . . ?
O59 W10 O1 91.0(4) . . ?
O63 W10 O69 99.6(4) . . ?
O59 W10 O69 91.6(4) . . ?
O1 W10 O69 159.7(3) . . ?
O63 W10 O103 99.2(4) . . ?
O59 W10 O103 157.8(4) . . ?
O1 W10 O103 86.1(3) . . ?
O69 W10 O103 84.0(3) . . ?
O63 W10 O88 168.8(3) . . ?
O59 W10 O88 86.7(3) . . ?
O1 W10 O88 85.8(3) . . ?
O69 W10 O88 74.2(3) . . ?
O103 W10 O88 71.1(3) . . ?
O63 W10 K10 86.2(3) . . ?
O59 W10 K10 137.7(3) . . ?
O1 W10 K10 46.7(2) . . ?
O69 W10 K10 128.0(2) . . ?
O103 W10 K10 44.3(2) . . ?
O88 W10 K10 90.3(2) . . ?
O63 W10 K18 65.5(3) . . ?
O59 W10 K18 109.1(3) . . ?
O1 W10 K18 156.8(3) . . ?
O69 W10 K18 35.9(3) . . ?
O103 W10 K18 79.5(3) . . ?
O88 W10 K18 106.2(3) . . ?
K10 W10 K18 112.18(15) . . ?
O23 W11 O94 104.8(4) . . ?
O23 W11 O35 100.7(4) . . ?
O94 W11 O35 89.4(4) . . ?
O23 W11 O6 97.2(4) . . ?
O94 W11 O6 86.7(4) . . ?
O35 W11 O6 162.1(3) . . ?
O23 W11 O14 97.7(4) . . ?
O94 W11 O14 157.2(3) . . ?
O35 W11 O14 90.1(4) . . ?
O6 W11 O14 86.8(3) . . ?
O23 W11 O47 169.3(4) . . ?
O94 W11 O47 84.4(3) . . ?
O35 W11 O47 84.7(3) . . ?
O6 W11 O47 77.6(3) . . ?
O14 W11 O47 72.9(3) . . ?
O45 W12 O43 102.7(4) . . ?
O45 W12 O34 100.7(4) . . ?
O43 W12 O34 93.3(3) . . ?
O45 W12 O42 102.3(4) . . ?
O43 W12 O42 93.3(4) . . ?
O34 W12 O42 154.0(4) . . ?
O45 W12 O6 96.7(4) . . ?
O43 W12 O6 160.6(4) . . ?
O34 W12 O6 82.7(3) . . ?
O42 W12 O6 82.8(3) . . ?
O45 W12 O47 171.2(3) . . ?
O43 W12 O47 85.0(3) . . ?
O34 W12 O47 74.3(3) . . ?
O42 W12 O47 81.2(3) . . ?
O6 W12 O47 75.6(3) . . ?
O84 W13 O76 103.4(4) . . ?
O84 W13 O81 97.1(4) . . ?
O76 W13 O81 95.5(4) . . ?
O84 W13 O77 99.5(4) . . ?
O76 W13 O77 91.0(4) . . ?
O81 W13 O77 160.3(3) . . ?
O84 W13 O80 91.2(4) . . ?
O76 W13 O80 165.1(3) . . ?
O81 W13 O80 85.7(4) . . ?
O77 W13 O80 83.4(3) . . ?
O84 W13 O89 166.7(3) . . ?
O76 W13 O89 87.1(3) . . ?
O81 W13 O89 73.5(3) . . ?
O77 W13 O89 88.3(3) . . ?
O80 W13 O89 79.0(3) . . ?
O84 W13 K1 42.1(3) . 2_766 ?
O76 W13 K1 145.0(3) . 2_766 ?
O81 W13 K1 85.8(3) . 2_766 ?
O77 W13 K1 99.4(2) . 2_766 ?
O80 W13 K1 49.8(2) . 2_766 ?
O89 W13 K1 126.2(2) . 2_766 ?
O68 W14 O13 101.8(4) . . ?
O68 W14 O35 101.5(4) . . ?
O13 W14 O35 90.6(4) . . ?
O68 W14 O54 97.5(4) . . ?
O13 W14 O54 86.3(4) . . ?
O35 W14 O54 161.0(4) . . ?
O68 W14 O2 101.2(4) . . ?
O13 W14 O2 156.4(3) . . ?
O35 W14 O2 90.2(4) . . ?
O54 W14 O2 85.3(4) . . ?
O68 W14 O55 171.4(3) . . ?
O13 W14 O55 84.4(3) . . ?
O35 W14 O55 84.3(3) . . ?
O54 W14 O55 76.7(3) . . ?
O2 W14 O55 72.2(3) . . ?
O68 W14 K6 67.8(3) . . ?
O13 W14 K6 56.2(3) . . ?
O35 W14 K6 139.1(3) . . ?
O54 W14 K6 50.9(3) . . ?
O2 W14 K6 130.0(3) . . ?
O55 W14 K6 111.9(2) . . ?
O68 W14 K3 72.7(3) . . ?
O13 W14 K3 37.6(2) . . ?
O35 W14 K3 73.9(3) . . ?
O54 W14 K3 113.1(3) . . ?
O2 W14 K3 161.0(3) . . ?
O55 W14 K3 115.3(2) . . ?
K6 W14 K3 65.25(16) . . ?
O60 W15 O57 103.6(4) . . ?
O60 W15 O22 98.2(4) . . ?
O57 W15 O22 91.0(4) . . ?
O60 W15 O67 98.6(4) . . ?
O57 W15 O67 91.7(4) . . ?
O22 W15 O67 161.8(3) . . ?
O60 W15 O2 99.1(4) . . ?
O57 W15 O2 157.2(3) . . ?
O22 W15 O2 85.9(4) . . ?
O67 W15 O2 84.6(4) . . ?
O60 W15 O55 170.0(4) . . ?
O57 W15 O55 85.1(3) . . ?
O22 W15 O55 86.2(3) . . ?
O67 W15 O55 76.1(3) . . ?
O2 W15 O55 72.2(3) . . ?
O60 W15 K1 55.1(3) . . ?
O57 W15 K1 124.3(3) . . ?
O22 W15 K1 51.3(3) . . ?
O67 W15 K1 137.6(3) . . ?
O2 W15 K1 70.0(3) . . ?
O55 W15 K1 123.7(2) . . ?
O41 W16 O58 100.8(4) . . ?
O41 W16 O81 97.4(4) . . ?
O58 W16 O81 96.1(4) . . ?
O41 W16 O44 99.3(4) . . ?
O58 W16 O44 89.5(3) . . ?
O81 W16 O44 161.1(4) . . ?
O41 W16 O99 95.7(4) . . ?
O58 W16 O99 162.6(3) . . ?
O81 W16 O99 86.9(4) . . ?
O44 W16 O99 82.6(3) . . ?
O41 W16 O89 169.2(4) . . ?
O58 W16 O89 85.2(3) . . ?
O81 W16 O89 72.9(3) . . ?
O44 W16 O89 89.6(3) . . ?
O99 W16 O89 79.3(3) . . ?
O41 W16 K12 45.4(3) . . ?
O58 W16 K12 145.4(3) . . ?
O81 W16 K12 83.5(3) . . ?
O44 W16 K12 102.0(2) . . ?
O99 W16 K12 51.9(2) . . ?
O89 W16 K12 126.8(2) . . ?
O41 W16 K4 26.8(3) . . ?
O58 W16 K4 79.9(3) . . ?
O81 W16 K4 83.2(3) . . ?
O44 W16 K4 115.7(3) . . ?
O99 W16 K4 117.4(3) . . ?
O89 W16 K4 150.3(2) . . ?
K12 W16 K4 65.64(11) . . ?
O7 W17 O64 104.2(4) . . ?
O7 W17 O69 102.7(4) . . ?
O64 W17 O69 93.1(4) . . ?
O7 W17 O30 101.5(4) . . ?
O64 W17 O30 92.3(4) . . ?
O69 W17 O30 153.0(4) . . ?
O7 W17 O15 95.5(4) . . ?
O64 W17 O15 160.2(4) . . ?
O69 W17 O15 83.5(3) . . ?
O30 W17 O15 82.5(3) . . ?
O7 W17 O88 170.1(3) . . ?
O64 W17 O88 85.5(3) . . ?
O69 W17 O88 74.1(3) . . ?
O30 W17 O88 80.1(3) . . ?
O15 W17 O88 74.8(3) . . ?
O7 W17 K15 33.6(3) . 2_667 ?
O64 W17 K15 98.0(3) . 2_667 ?
O69 W17 K15 70.1(3) . 2_667 ?
O30 W17 K15 135.0(3) . 2_667 ?
O15 W17 K15 99.2(3) . 2_667 ?
O88 W17 K15 144.2(2) . 2_667 ?
O7 W17 K7 43.2(3) . . ?
O64 W17 K7 74.0(3) . . ?
O69 W17 K7 134.1(3) . . ?
O30 W17 K7 72.7(3) . . ?
O15 W17 K7 121.8(2) . . ?
O88 W17 K7 144.8(2) . . ?
K15 W17 K7 68.46(16) 2_667 . ?
O7 W17 K18 66.3(3) . . ?
O64 W17 K18 112.0(3) . . ?
O69 W17 K18 38.2(3) . . ?
O30 W17 K18 154.6(3) . . ?
O15 W17 K18 76.9(3) . . ?
O88 W17 K18 108.3(2) . . ?
K15 W17 K18 37.48(18) 2_667 . ?
K7 W17 K18 105.81(19) . . ?
O26 W18 O8 101.6(4) . . ?
O26 W18 O42 100.4(4) . . ?
O8 W18 O42 90.4(4) . . ?
O26 W18 O100 95.9(4) . . ?
O8 W18 O100 94.4(4) . . ?
O42 W18 O100 161.7(3) . . ?
O26 W18 O94 93.4(4) . . ?
O8 W18 O94 164.7(3) . . ?
O42 W18 O94 83.7(4) . . ?
O100 W18 O94 87.2(3) . . ?
O26 W18 O49 167.9(4) . . ?
O8 W18 O49 85.1(3) . . ?
O42 W18 O49 89.5(3) . . ?
O100 W18 O49 73.3(3) . . ?
O94 W18 O49 80.7(3) . . ?
O26 W18 K2 27.3(3) . . ?
O8 W18 K2 94.6(3) . . ?
O42 W18 K2 127.2(3) . . ?
O100 W18 K2 70.1(2) . . ?
O94 W18 K2 100.3(2) . . ?
O49 W18 K2 143.2(2) . . ?
O26 W18 K16 63.9(3) . . ?
O8 W18 K16 40.0(3) . . ?
O42 W18 K16 84.8(3) . . ?
O100 W18 K16 110.0(3) . . ?
O94 W18 K16 152.1(3) . . ?
O49 W18 K16 124.5(2) . . ?
K2 W18 K16 67.35(15) . . ?
O26 W18 K3 82.3(3) . . ?
O8 W18 K3 132.3(3) . . ?
O42 W18 K3 136.2(3) . . ?
O100 W18 K3 38.5(2) . . ?
O94 W18 K3 52.5(3) . . ?
O49 W18 K3 85.7(2) . . ?
K2 W18 K3 67.49(10) . . ?
K16 W18 K3 132.33(15) . . ?
O31 W19 O16 103.3(4) . . ?
O31 W19 O51 101.1(4) . . ?
O16 W19 O51 94.1(3) . . ?
O31 W19 O36 100.3(4) . . ?
O16 W19 O36 92.2(3) . . ?
O51 W19 O36 155.6(4) . . ?
O31 W19 O12 96.5(4) . . ?
O16 W19 O12 160.1(4) . . ?
O51 W19 O12 83.7(3) . . ?
O36 W19 O12 82.4(3) . . ?
O31 W19 O39 171.3(3) . . ?
O16 W19 O39 84.4(3) . . ?
O51 W19 O39 82.2(3) . . ?
O36 W19 O39 74.9(3) . . ?
O12 W19 O39 75.8(3) . . ?
O31 W19 Na2 50.9(5) . 2_767 ?
O16 W19 Na2 56.6(5) . 2_767 ?
O51 W19 Na2 119.9(5) . 2_767 ?
O36 W19 Na2 83.0(5) . 2_767 ?
O12 W19 Na2 140.6(5) . 2_767 ?
O39 W19 Na2 134.2(5) . 2_767 ?
O31 W19 K15 36.3(3) . 2_767 ?
O16 W19 K15 71.8(3) . 2_767 ?
O51 W19 K15 120.4(3) . 2_767 ?
O36 W19 K15 84.0(3) . 2_767 ?
O12 W19 K15 126.2(3) . 2_767 ?
O39 W19 K15 147.5(2) . 2_767 ?
Na2 W19 K15 15.4(4) 2_767 2_767 ?
O31 W19 K14 40.1(3) . 1_655 ?
O16 W19 K14 105.6(3) . 1_655 ?
O51 W19 K14 61.0(3) . 1_655 ?
O36 W19 K14 138.9(3) . 1_655 ?
O12 W19 K14 90.6(3) . 1_655 ?
O39 W19 K14 142.2(2) . 1_655 ?
Na2 W19 K14 77.1(4) 2_767 1_655 ?
K15 W19 K14 67.79(12) 2_767 1_655 ?
O102 W20 O99 102.1(4) . . ?
O102 W20 O105 98.4(4) . . ?
O99 W20 O105 90.9(4) . . ?
O102 W20 O92 103.4(4) . . ?
O99 W20 O92 154.2(3) . . ?
O105 W20 O92 88.3(4) . . ?
O102 W20 O86 99.0(4) . . ?
O99 W20 O86 86.8(4) . . ?
O105 W20 O86 162.6(3) . . ?
O92 W20 O86 86.4(4) . . ?
O102 W20 O53 174.1(4) . . ?
O99 W20 O53 81.6(3) . . ?
O105 W20 O53 86.1(3) . . ?
O92 W20 O53 72.7(3) . . ?
O86 W20 O53 76.5(3) . . ?
O102 W20 K8 84.9(3) . 1_545 ?
O99 W20 K8 139.5(3) . 1_545 ?
O105 W20 K8 48.7(2) . 1_545 ?
O92 W20 K8 46.9(3) . 1_545 ?
O86 W20 K8 132.0(3) . 1_545 ?
O53 W20 K8 95.25(19) . 1_545 ?
O102 W20 K12 56.2(3) . . ?
O99 W20 K12 47.3(3) . . ?
O105 W20 K12 106.6(2) . . ?
O92 W20 K12 155.7(3) . . ?
O86 W20 K12 84.3(3) . . ?
O53 W20 K12 126.27(19) . . ?
K8 W20 K12 132.63(8) 1_545 . ?
O27 W21 O46 101.8(4) . . ?
O27 W21 O61 98.7(4) . . ?
O46 W21 O61 93.6(4) . . ?
O27 W21 O100 94.4(4) . . ?
O46 W21 O100 94.5(4) . . ?
O61 W21 O100 162.9(3) . . ?
O27 W21 O13 91.4(4) . . ?
O46 W21 O13 166.8(4) . . ?
O61 W21 O13 84.2(3) . . ?
O100 W21 O13 84.6(3) . . ?
O27 W21 O49 165.8(3) . . ?
O46 W21 O49 86.7(4) . . ?
O61 W21 O49 92.0(3) . . ?
O100 W21 O49 73.4(3) . . ?
O13 W21 O49 80.5(3) . . ?
O27 W21 K3 70.6(3) . . ?
O46 W21 K3 139.4(3) . . ?
O61 W21 K3 126.8(3) . . ?
O100 W21 K3 48.5(2) . . ?
O13 W21 K3 45.9(2) . . ?
O49 W21 K3 95.5(2) . . ?
O27 W21 K6 44.3(3) . . ?
O46 W21 K6 134.3(3) . . ?
O61 W21 K6 69.5(3) . . ?
O100 W21 K6 114.2(3) . . ?
O13 W21 K6 56.8(3) . . ?
O49 W21 K6 134.0(2) . . ?
K3 W21 K6 67.76(15) . . ?
O101 W22 O62 100.9(4) . . ?
O101 W22 O44 102.4(4) . . ?
O62 W22 O44 93.2(3) . . ?
O101 W22 O87 101.4(4) . . ?
O62 W22 O87 91.6(3) . . ?
O44 W22 O87 154.3(4) . . ?
O101 W22 O86 98.9(4) . . ?
O62 W22 O86 160.0(4) . . ?
O44 W22 O86 84.2(3) . . ?
O87 W22 O86 82.7(3) . . ?
O101 W22 O53 172.3(3) . . ?
O62 W22 O53 85.1(3) . . ?
O44 W22 O53 81.8(3) . . ?
O87 W22 O53 73.5(3) . . ?
O86 W22 O53 75.0(3) . . ?
O98 W23 O9 102.6(4) . . ?
O98 W23 O67 101.2(4) . . ?
O9 W23 O67 92.9(3) . . ?
O98 W23 O61 101.3(4) . . ?
O9 W23 O61 91.8(4) . . ?
O67 W23 O61 155.4(4) . . ?
O98 W23 O54 97.5(4) . . ?
O9 W23 O54 159.9(4) . . ?
O67 W23 O54 83.3(3) . . ?
O61 W23 O54 84.0(3) . . ?
O98 W23 O55 171.6(3) . . ?
O9 W23 O55 85.0(3) . . ?
O67 W23 O55 74.6(3) . . ?
O61 W23 O55 81.8(3) . . ?
O54 W23 O55 75.0(3) . . ?
O98 W23 K17 56.8(3) . 2_666 ?
O9 W23 K17 46.9(3) . 2_666 ?
O67 W23 K17 92.1(3) . 2_666 ?
O61 W23 K17 108.6(3) . 2_666 ?
O54 W23 K17 152.5(3) . 2_666 ?
O55 W23 K17 129.9(3) . 2_666 ?
O79 W24 O78 104.4(4) . . ?
O79 W24 O77 103.1(4) . . ?
O78 W24 O77 92.6(4) . . ?
O79 W24 O91 101.4(4) . . ?
O78 W24 O91 93.2(4) . . ?
O77 W24 O91 152.5(3) . . ?
O79 W24 O75 95.8(4) . . ?
O78 W24 O75 159.7(4) . . ?
O77 W24 O75 83.4(3) . . ?
O91 W24 O75 82.0(3) . . ?
O79 W24 O65 169.7(3) . . ?
O78 W24 O65 85.1(3) . . ?
O77 W24 O65 80.0(3) . . ?
O91 W24 O65 73.7(3) . . ?
O75 W24 O65 74.6(3) . . ?
O79 W24 Na3 52.9(4) . 2_766 ?
O78 W24 Na3 152.0(4) . 2_766 ?
O77 W24 Na3 79.3(4) . 2_766 ?
O91 W24 Na3 106.5(4) . 2_766 ?
O75 W24 Na3 46.5(4) . 2_766 ?
O65 W24 Na3 119.0(3) . 2_766 ?
O3 Co1 O71 179.6(4) . . ?
O3 Co1 O58 93.9(3) . . ?
O71 Co1 O58 86.2(3) . . ?
O3 Co1 O37 83.3(3) . . ?
O71 Co1 O37 96.5(3) . . ?
O58 Co1 O37 173.5(3) . . ?
O3 Co1 O76 95.0(3) . . ?
O71 Co1 O76 85.4(3) . . ?
O58 Co1 O76 93.3(3) . . ?
O37 Co1 O76 92.8(3) . . ?
O3 Co1 O57 83.5(3) . . ?
O71 Co1 O57 96.2(3) . . ?
O58 Co1 O57 92.2(3) . . ?
O37 Co1 O57 81.6(3) . . ?
O76 Co1 O57 174.3(3) . . ?
O43 Co2 O3 177.3(3) . . ?
O43 Co2 O29 94.0(3) . . ?
O3 Co2 O29 83.7(3) . . ?
O43 Co2 O18 91.6(3) . . ?
O3 Co2 O18 90.6(3) . . ?
O29 Co2 O18 173.5(3) . . ?
O43 Co2 O37 96.8(3) . . ?
O3 Co2 O37 82.0(3) . . ?
O29 Co2 O37 90.7(3) . . ?
O18 Co2 O37 85.3(3) . . ?
O43 Co2 Cl1 88.7(2) . . ?
O3 Co2 Cl1 92.9(2) . . ?
O29 Co2 Cl1 97.7(2) . . ?
O18 Co2 Cl1 85.8(2) . . ?
O37 Co2 Cl1 169.6(2) . . ?
O62 Co3 O10 176.5(3) . . ?
O62 Co3 O48 94.6(3) . . ?
O10 Co3 O48 83.6(3) . . ?
O62 Co3 O28 93.0(3) . . ?
O10 Co3 O28 88.6(3) . . ?
O48 Co3 O28 172.1(3) . . ?
O62 Co3 O66 94.5(3) . . ?
O10 Co3 O66 82.5(3) . . ?
O48 Co3 O66 90.2(3) . . ?
O28 Co3 O66 87.4(3) . . ?
O62 Co3 Cl2 89.1(2) . . ?
O10 Co3 Cl2 94.1(2) . . ?
O48 Co3 Cl2 98.6(2) . . ?
O28 Co3 Cl2 83.3(2) . . ?
O66 Co3 Cl2 170.2(2) . . ?
O78 Co4 O10 177.9(3) . . ?
O78 Co4 O48 96.7(3) . . ?
O10 Co4 O48 83.8(3) . . ?
O78 Co4 O72 90.3(3) . . ?
O10 Co4 O72 89.1(3) . . ?
O48 Co4 O72 171.9(3) . . ?
O78 Co4 O82 95.0(3) . . ?
O10 Co4 O82 83.0(3) . . ?
O48 Co4 O82 91.1(3) . . ?
O72 Co4 O82 84.1(3) . . ?
O78 Co4 Cl1 87.9(2) . . ?
O10 Co4 Cl1 94.0(2) . . ?
O48 Co4 Cl1 97.6(2) . . ?
O72 Co4 Cl1 86.7(2) . . ?
O82 Co4 Cl1 170.5(2) . . ?
O64 Co5 O17 176.5(3) . . ?
O64 Co5 O20 93.9(3) . . ?
O17 Co5 O20 84.5(3) . . ?
O64 Co5 O90 92.1(4) . . ?
O17 Co5 O90 89.4(3) . . ?
O20 Co5 O90 173.6(3) . . ?
O64 Co5 O59 95.9(3) . . ?
O17 Co5 O59 81.0(3) . . ?
O20 Co5 O59 90.5(3) . . ?
O90 Co5 O59 86.7(3) . . ?
O64 Co5 Cl2 89.3(2) . . ?
O17 Co5 Cl2 94.0(2) . . ?
O20 Co5 Cl2 97.2(2) . . ?
O90 Co5 Cl2 85.1(2) . . ?
O59 Co5 Cl2 170.4(2) . . ?
O10 Co6 O104 176.5(4) . . ?
O10 Co6 O19 96.2(3) . . ?
O104 Co6 O19 87.0(3) . . ?
O10 Co6 O25 93.6(3) . . ?
O104 Co6 O25 85.2(3) . . ?
O19 Co6 O25 89.0(3) . . ?
O10 Co6 O82 84.9(3) . . ?
O104 Co6 O82 96.2(4) . . ?
O19 Co6 O82 93.5(3) . . ?
O25 Co6 O82 177.3(3) . . ?
O10 Co6 O66 84.2(3) . . ?
O104 Co6 O66 92.6(3) . . ?
O19 Co6 O66 176.2(3) . . ?
O25 Co6 O66 94.8(3) . . ?
O82 Co6 O66 82.8(3) . . ?
O10 Co6 K19 129.1(3) . 1_645 ?
O104 Co6 K19 54.3(3) . 1_645 ?
O19 Co6 K19 46.5(3) . 1_645 ?
O25 Co6 K19 114.4(3) . 1_645 ?
O82 Co6 K19 68.2(3) . 1_645 ?
O66 Co6 K19 130.8(3) . 1_645 ?
O17 Co7 O73 174.8(3) . . ?
O17 Co7 O8 96.4(3) . . ?
O73 Co7 O8 83.9(3) . . ?
O17 Co7 O46 94.5(3) . . ?
O73 Co7 O46 90.6(3) . . ?
O8 Co7 O46 88.8(3) . . ?
O17 Co7 O59 83.3(3) . . ?
O73 Co7 O59 95.9(3) . . ?
O8 Co7 O59 175.1(4) . . ?
O46 Co7 O59 96.1(3) . . ?
O17 Co7 O50 82.9(3) . . ?
O73 Co7 O50 91.9(3) . . ?
O8 Co7 O50 95.6(3) . . ?
O46 Co7 O50 175.1(3) . . ?
O59 Co7 O50 79.6(3) . . ?
O17 Co7 K16 117.0(3) . . ?
O73 Co7 K16 59.8(3) . . ?
O8 Co7 K16 44.9(3) . . ?
O46 Co7 K16 123.4(3) . . ?
O59 Co7 K16 131.1(3) . . ?
O50 Co7 K16 61.4(3) . . ?
O9 Co8 O3 178.5(3) . . ?
O9 Co8 O29 95.6(3) . . ?
O3 Co8 O29 83.3(3) . . ?
O9 Co8 O95 89.9(4) . . ?
O3 Co8 O95 91.1(3) . . ?
O29 Co8 O95 173.5(3) . . ?
O9 Co8 O57 96.7(3) . . ?
O3 Co8 O57 82.3(3) . . ?
O29 Co8 O57 91.2(3) . . ?
O95 Co8 O57 84.9(3) . . ?
O9 Co8 Cl2 87.5(2) . . ?
O3 Co8 Cl2 93.6(2) . . ?
O29 Co8 Cl2 97.1(2) . . ?
O95 Co8 Cl2 86.3(3) . . ?
O57 Co8 Cl2 170.2(2) . . ?
O16 Co9 O17 176.8(3) . . ?
O16 Co9 O20 92.3(3) . . ?
O17 Co9 O20 84.6(3) . . ?
O16 Co9 O38 95.4(3) . . ?
O17 Co9 O38 87.6(3) . . ?
O20 Co9 O38 172.2(3) . . ?
O16 Co9 O50 95.9(3) . . ?
O17 Co9 O50 83.2(3) . . ?
O20 Co9 O50 93.1(3) . . ?
O38 Co9 O50 85.1(3) . . ?
O16 Co9 Cl1 86.8(2) . . ?
O17 Co9 Cl1 94.5(2) . . ?
O20 Co9 Cl1 96.6(2) . . ?
O38 Co9 Cl1 84.9(2) . . ?
O50 Co9 Cl1 169.9(2) . . ?
O29 Si1 O55 110.3(4) . . ?
O29 Si1 O49 110.4(4) . . ?
O55 Si1 O49 108.2(5) . . ?
O29 Si1 O47 111.1(5) . . ?
O55 Si1 O47 109.7(4) . . ?
O49 Si1 O47 107.0(4) . . ?
O20 Si2 O40 109.2(4) . . ?
O20 Si2 O88 111.5(5) . . ?
O40 Si2 O88 107.6(4) . . ?
O20 Si2 O39 111.4(4) . . ?
O40 Si2 O39 107.6(4) . . ?
O88 Si2 O39 109.4(4) . . ?
O48 Si3 O89 109.3(4) . . ?
O48 Si3 O65 111.0(4) . . ?
O89 Si3 O65 108.7(4) . . ?
O48 Si3 O53 111.3(4) . . ?
O89 Si3 O53 107.4(4) . . ?
O65 Si3 O53 109.1(4) . . ?
Co9 Cl1 Co2 118.22(13) . . ?
Co9 Cl1 Co4 119.15(13) . . ?
Co2 Cl1 Co4 119.50(13) . . ?
Co8 Cl2 Co3 117.90(13) . . ?
Co8 Cl2 Co5 119.36(13) . . ?
Co3 Cl2 Co5 118.61(13) . . ?
O159 K1 O119 118.2(8) . . ?
O159 K1 O84 87.3(7) . 2_766 ?
O119 K1 O84 154.2(4) . 2_766 ?
O159 K1 O124 157.5(7) . . ?
O119 K1 O124 69.2(4) . . ?
O84 K1 O124 88.7(3) 2_766 . ?
O159 K1 O80 102.3(7) . 2_766 ?
O119 K1 O80 116.5(4) . 2_766 ?
O84 K1 O80 56.4(2) 2_766 2_766 ?
O124 K1 O80 57.7(3) . 2_766 ?
O159 K1 O22 113.4(7) . . ?
O119 K1 O22 78.5(3) . . ?
O84 K1 O22 88.1(3) 2_766 . ?
O124 K1 O22 88.7(3) . . ?
O80 K1 O22 128.2(3) 2_766 . ?
O159 K1 O155 47.2(9) . . ?
O119 K1 O155 72.6(7) . . ?
O84 K1 O155 130.7(7) 2_766 . ?
O124 K1 O155 140.5(6) . . ?
O80 K1 O155 137.9(6) 2_766 . ?
O22 K1 O155 93.6(6) . . ?
O159 K1 O85 87.7(7) . 2_766 ?
O119 K1 O85 79.2(3) . 2_766 ?
O84 K1 O85 107.5(3) 2_766 2_766 ?
O124 K1 O85 72.3(3) . 2_766 ?
O80 K1 O85 54.5(2) 2_766 2_766 ?
O22 K1 O85 154.7(3) . 2_766 ?
O155 K1 O85 91.0(7) . 2_766 ?
O159 K1 O60 62.2(7) . . ?
O119 K1 O60 115.1(3) . . ?
O84 K1 O60 71.7(3) 2_766 . ?
O124 K1 O60 136.6(3) . . ?
O80 K1 O60 126.9(3) 2_766 . ?
O22 K1 O60 53.5(2) . . ?
O155 K1 O60 70.3(7) . . ?
O85 K1 O60 149.9(3) 2_766 . ?
O159 K1 O156 67.7(10) . . ?
O119 K1 O156 57.5(7) . . ?
O84 K1 O156 145.5(7) 2_766 . ?
O124 K1 O156 105.1(7) . . ?
O80 K1 O156 104.5(7) 2_766 . ?
O22 K1 O156 123.0(7) . . ?
O155 K1 O156 42.8(9) . . ?
O85 K1 O156 50.6(7) 2_766 . ?
O60 K1 O156 112.9(7) . . ?
O159 K1 W15 83.6(7) . . ?
O119 K1 W15 91.0(3) . . ?
O84 K1 W15 87.9(2) 2_766 . ?
O124 K1 W15 118.5(2) . . ?
O80 K1 W15 143.0(2) 2_766 . ?
O22 K1 W15 29.83(17) . . ?
O155 K1 W15 71.5(6) . . ?
O85 K1 W15 161.9(2) 2_766 . ?
O60 K1 W15 27.07(15) . . ?
O156 K1 W15 111.3(7) . . ?
O159 K1 W8 89.6(7) . 2_766 ?
O119 K1 W8 102.1(3) . 2_766 ?
O84 K1 W8 80.6(2) 2_766 2_766 ?
O124 K1 W8 67.9(2) . 2_766 ?
O80 K1 W8 28.63(16) 2_766 2_766 ?
O22 K1 W8 154.0(2) . 2_766 ?
O155 K1 W8 111.6(6) . 2_766 ?
O85 K1 W8 27.11(16) 2_766 2_766 ?
O60 K1 W8 140.6(2) . 2_766 ?
O156 K1 W8 75.9(7) . 2_766 ?
W15 K1 W8 166.93(13) . 2_766 ?
O110 K2 O113 86.3(4) . . ?
O110 K2 O111 87.2(4) . . ?
O113 K2 O111 173.2(4) . . ?
O110 K2 O26 166.6(4) . . ?
O113 K2 O26 107.0(4) . . ?
O111 K2 O26 79.4(3) . . ?
O110 K2 O106 83.4(3) . . ?
O113 K2 O106 94.1(4) . . ?
O111 K2 O106 87.2(4) . . ?
O26 K2 O106 96.0(3) . . ?
O110 K2 O114 94.9(4) . . ?
O113 K2 O114 83.9(4) . . ?
O111 K2 O114 94.5(4) . . ?
O26 K2 O114 86.0(3) . . ?
O106 K2 O114 177.5(4) . . ?
O110 K2 K11 118.4(3) . 2_767 ?
O113 K2 K11 131.5(3) . 2_767 ?
O111 K2 K11 54.1(2) . 2_767 ?
O26 K2 K11 53.0(2) . 2_767 ?
O106 K2 K11 53.1(2) . 2_767 ?
O114 K2 K11 129.4(3) . 2_767 ?
O110 K2 K13 50.7(2) . . ?
O113 K2 K13 54.6(2) . . ?
O111 K2 K13 121.9(3) . . ?
O26 K2 K13 138.4(3) . . ?
O106 K2 K13 54.7(2) . . ?
O114 K2 K13 122.8(3) . . ?
K11 K2 K13 107.79(15) 2_767 . ?
O110 K2 W18 162.5(3) . . ?
O113 K2 W18 96.4(3) . . ?
O111 K2 W18 89.2(3) . . ?
O26 K2 W18 19.5(2) . . ?
O106 K2 W18 113.6(3) . . ?
O114 K2 W18 68.3(2) . . ?
K11 K2 W18 72.33(11) 2_767 . ?
K13 K2 W18 142.77(16) . . ?
O110 K2 K18 59.3(3) . 2_667 ?
O113 K2 K18 124.5(3) . 2_667 ?
O111 K2 K18 49.6(3) . 2_667 ?
O26 K2 K18 110.5(3) . 2_667 ?
O106 K2 K18 120.2(3) . 2_667 ?
O114 K2 K18 60.1(3) . 2_667 ?
K11 K2 K18 103.7(2) 2_767 2_667 ?
K13 K2 K18 110.0(2) . 2_667 ?
W18 K2 K18 105.87(19) . 2_667 ?
O110 K2 K16 113.3(3) . . ?
O113 K2 K16 147.0(3) . . ?
O111 K2 K16 36.0(3) . . ?
O26 K2 K16 54.7(3) . . ?
O106 K2 K16 113.6(3) . . ?
O114 K2 K16 68.7(3) . . ?
K11 K2 K16 63.53(16) 2_767 . ?
K13 K2 K16 157.8(2) . . ?
W18 K2 K16 56.99(13) . . ?
K18 K2 K16 56.8(2) 2_667 . ?
O110 K2 K3 123.7(3) . . ?
O113 K2 K3 38.1(2) . . ?
O111 K2 K3 147.8(3) . . ?
O26 K2 K3 69.5(2) . . ?
O106 K2 K3 103.5(3) . . ?
O114 K2 K3 75.9(2) . . ?
K11 K2 K3 108.86(16) 2_767 . ?
K13 K2 K3 87.98(13) . . ?
W18 K2 K3 58.73(10) . . ?
K18 K2 K3 135.6(2) 2_667 . ?
K16 K2 K3 114.03(17) . . ?
O13 K3 O115 99.2(3) . . ?
O13 K3 O116 123.0(4) . . ?
O115 K3 O116 84.4(3) . . ?
O13 K3 O100 59.3(3) . . ?
O115 K3 O100 152.1(3) . . ?
O116 K3 O100 92.9(3) . . ?
O13 K3 O113 138.3(3) . . ?
O115 K3 O113 122.4(3) . . ?
O116 K3 O113 64.6(3) . . ?
O100 K3 O113 80.3(3) . . ?
O13 K3 O32 160.7(3) . 1_565 ?
O115 K3 O32 71.6(2) . 1_565 ?
O116 K3 O32 73.9(3) . 1_565 ?
O100 K3 O32 134.3(3) . 1_565 ?
O113 K3 O32 54.3(2) . 1_565 ?
O13 K3 O132 99.7(3) . 2_667 ?
O115 K3 O132 107.0(4) . 2_667 ?
O116 K3 O132 133.9(3) . 2_667 ?
O100 K3 O132 94.9(3) . 2_667 ?
O113 K3 O132 72.1(3) . 2_667 ?
O32 K3 O132 68.3(3) 1_565 2_667 ?
O13 K3 O94 63.2(3) . . ?
O115 K3 O94 102.4(3) . . ?
O116 K3 O94 60.6(3) . . ?
O100 K3 O94 53.4(2) . . ?
O113 K3 O94 102.1(3) . . ?
O32 K3 O94 134.5(3) 1_565 . ?
O132 K3 O94 148.1(3) 2_667 . ?
O13 K3 W21 33.71(18) . . ?
O115 K3 W21 132.5(2) . . ?
O116 K3 W21 121.2(3) . . ?
O100 K3 W21 31.58(17) . . ?
O113 K3 W21 105.0(2) . . ?
O32 K3 W21 149.0(2) 1_565 . ?
O132 K3 W21 84.0(3) 2_667 . ?
O94 K3 W21 66.87(17) . . ?
O13 K3 W14 25.09(17) . . ?
O115 K3 W14 74.63(19) . . ?
O116 K3 W14 114.5(3) . . ?
O100 K3 W14 81.38(19) . . ?
O113 K3 W14 161.6(2) . . ?
O32 K3 W14 144.1(2) 1_565 . ?
O132 K3 W14 111.6(3) 2_667 . ?
O94 K3 W14 64.82(17) . . ?
W21 K3 W14 58.74(6) . . ?
O13 K3 W18 65.0(2) . . ?
O115 K3 W18 132.5(3) . . ?
O116 K3 W18 71.3(2) . . ?
O100 K3 W18 25.40(18) . . ?
O113 K3 W18 83.3(2) . . ?
O32 K3 W18 133.8(2) 1_565 . ?
O132 K3 W18 119.4(2) 2_667 . ?
O94 K3 W18 30.05(15) . . ?
W21 K3 W18 49.93(6) . . ?
W14 K3 W18 79.29(9) . . ?
O13 K3 K6 49.2(2) . . ?
O115 K3 K6 90.8(2) . . ?
O116 K3 K6 170.0(3) . . ?
O100 K3 K6 87.3(2) . . ?
O113 K3 K6 125.2(3) . . ?
O32 K3 K6 112.8(3) 1_565 . ?
O132 K3 K6 56.0(3) 2_667 . ?
O94 K3 K6 112.3(2) . . ?
W21 K3 K6 56.89(11) . . ?
W14 K3 K6 55.62(11) . . ?
W18 K3 K6 106.24(13) . . ?
O120 K4 O108 89.1(4) . . ?
O120 K4 O117 86.4(4) . . ?
O108 K4 O117 102.4(4) . . ?
O120 K4 O41 167.2(5) . . ?
O108 K4 O41 84.2(3) . . ?
O117 K4 O41 84.4(4) . . ?
O120 K4 O107 111.9(4) . . ?
O108 K4 O107 83.4(3) . . ?
O117 K4 O107 161.0(4) . . ?
O41 K4 O107 78.2(3) . . ?
O120 K4 O112 87.7(4) . . ?
O108 K4 O112 165.1(4) . . ?
O117 K4 O112 92.0(4) . . ?
O41 K4 O112 101.5(4) . . ?
O107 K4 O112 84.3(3) . . ?
O120 K4 K5 113.5(4) . . ?
O108 K4 K5 123.9(3) . . ?
O117 K4 K5 128.4(3) . . ?
O41 K4 K5 79.2(3) . . ?
O107 K4 K5 40.8(2) . . ?
O112 K4 K5 45.5(2) . . ?
O120 K4 W16 157.5(4) . . ?
O108 K4 W16 68.4(2) . . ?
O117 K4 W16 97.3(3) . . ?
O41 K4 W16 18.5(2) . . ?
O107 K4 W16 67.8(2) . . ?
O112 K4 W16 114.2(3) . . ?
K5 K4 W16 81.51(12) . . ?
O120 K4 K12 128.2(4) . . ?
O108 K4 K12 94.2(3) . . ?
O117 K4 K12 42.4(3) . . ?
O41 K4 K12 42.0(2) . . ?
O107 K4 K12 119.8(3) . . ?
O112 K4 K12 99.2(3) . . ?
K5 K4 K12 106.95(16) . . ?
W16 K4 K12 56.05(10) . . ?
O120 K4 K17 37.1(3) . . ?
O108 K4 K17 125.5(3) . . ?
O117 K4 K17 73.6(3) . . ?
O41 K4 K17 145.8(3) . . ?
O107 K4 K17 117.9(3) . . ?
O112 K4 K17 54.6(3) . . ?
K5 K4 K17 94.0(2) . . ?
W16 K4 K17 164.2(2) . . ?
K12 K4 K17 111.8(2) . . ?
O107 K5 O107 180.0(4) . 2_666 ?
O107 K5 O118 100.1(3) . . ?
O107 K5 O118 79.9(3) 2_666 . ?
O107 K5 O118 79.9(3) . 2_666 ?
O107 K5 O118 100.1(3) 2_666 2_666 ?
O118 K5 O118 180.0(4) . 2_666 ?
O107 K5 O112 92.5(3) . 2_666 ?
O107 K5 O112 87.5(3) 2_666 2_666 ?
O118 K5 O112 84.4(3) . 2_666 ?
O118 K5 O112 95.6(3) 2_666 2_666 ?
O107 K5 O112 87.5(3) . . ?
O107 K5 O112 92.5(3) 2_666 . ?
O118 K5 O112 95.6(3) . . ?
O118 K5 O112 84.4(3) 2_666 . ?
O112 K5 O112 180.000(1) 2_666 . ?
O107 K5 K4 135.2(2) . 2_666 ?
O107 K5 K4 44.8(2) 2_666 2_666 ?
O118 K5 K4 90.0(3) . 2_666 ?
O118 K5 K4 90.0(3) 2_666 2_666 ?
O112 K5 K4 44.9(2) 2_666 2_666 ?
O112 K5 K4 135.1(2) . 2_666 ?
O107 K5 K4 44.8(2) . . ?
O107 K5 K4 135.2(2) 2_666 . ?
O118 K5 K4 90.0(3) . . ?
O118 K5 K4 90.0(3) 2_666 . ?
O112 K5 K4 135.1(2) 2_666 . ?
O112 K5 K4 44.9(2) . . ?
K4 K5 K4 180.00(16) 2_666 . ?
O158 K6 O129 63.7(7) 2_666 . ?
O158 K6 O27 174.6(7) 2_666 . ?
O129 K6 O27 113.3(5) . . ?
O158 K6 O131 116.2(7) 2_666 2_667 ?
O129 K6 O131 126.5(5) . 2_667 ?
O27 K6 O131 69.2(3) . 2_667 ?
O158 K6 O54 85.7(6) 2_666 . ?
O129 K6 O54 101.2(4) . . ?
O27 K6 O54 90.6(3) . . ?
O131 K6 O54 132.1(4) 2_667 . ?
O158 K6 O127 57.5(6) 2_666 . ?
O129 K6 O127 121.2(4) . . ?
O27 K6 O127 125.3(3) . . ?
O131 K6 O127 82.1(3) 2_667 . ?
O54 K6 O127 75.1(3) . . ?
O158 K6 O13 120.3(7) 2_666 . ?
O129 K6 O13 85.3(4) . . ?
O27 K6 O13 54.3(3) . . ?
O131 K6 O13 123.1(3) 2_667 . ?
O54 K6 O13 50.1(2) . . ?
O127 K6 O13 123.7(3) . . ?
O158 K6 W21 150.2(6) 2_666 . ?
O129 K6 W21 112.6(4) . . ?
O27 K6 W21 25.35(18) . . ?
O131 K6 W21 90.2(3) 2_667 . ?
O54 K6 W21 65.5(2) . . ?
O127 K6 W21 117.7(3) . . ?
O13 K6 W21 33.64(16) . . ?
O158 K6 W14 91.7(6) 2_666 . ?
O129 K6 W14 77.6(4) . . ?
O27 K6 W14 83.1(2) . . ?
O131 K6 W14 148.5(3) 2_667 . ?
O54 K6 W14 30.08(18) . . ?
O127 K6 W14 103.2(3) . . ?
O13 K6 W14 29.67(16) . . ?
W21 K6 W14 59.55(10) . . ?
O158 K6 K3 118.9(6) 2_666 . ?
O129 K6 K3 58.4(4) . . ?
O27 K6 K3 56.8(2) . . ?
O131 K6 K3 112.7(3) 2_667 . ?
O54 K6 K3 87.5(2) . . ?
O127 K6 K3 162.3(3) . . ?
O13 K6 K3 40.46(19) . . ?
W21 K6 K3 55.34(12) . . ?
W14 K6 K3 59.13(13) . . ?
O158 K6 Na4 32.6(6) 2_666 2_666 ?
O129 K6 Na4 54.2(4) . 2_666 ?
O27 K6 Na4 142.0(3) . 2_666 ?
O131 K6 Na4 148.7(4) 2_667 2_666 ?
O54 K6 Na4 62.0(3) . 2_666 ?
O127 K6 Na4 75.2(3) . 2_666 ?
O13 K6 Na4 87.8(3) . 2_666 ?
W21 K6 Na4 119.4(2) . 2_666 ?
W14 K6 Na4 59.84(18) . 2_666 ?
K3 K6 Na4 93.9(2) . 2_666 ?
O158 K6 K10 146.9(6) 2_666 2_667 ?
O129 K6 K10 110.5(4) . 2_667 ?
O27 K6 K10 37.68(19) . 2_667 ?
O131 K6 K10 38.4(2) 2_667 2_667 ?
O54 K6 K10 126.5(3) . 2_667 ?
O127 K6 K10 118.2(3) . 2_667 ?
O13 K6 K10 90.1(2) . 2_667 ?
W21 K6 K10 62.89(11) . 2_667 ?
W14 K6 K10 119.73(17) . 2_667 ?
K3 K6 K10 74.82(14) . 2_667 ?
Na4 K6 K10 164.6(2) 2_666 2_667 ?
O123 K7 O126 129.4(4) . . ?
O123 K7 O125 141.6(5) . . ?
O126 K7 O125 66.8(4) . . ?
O123 K7 O146 73.2(4) . . ?
O126 K7 O146 92.0(4) . . ?
O125 K7 O146 71.5(4) . . ?
O123 K7 O7 123.9(3) . . ?
O126 K7 O7 98.2(4) . . ?
O125 K7 O7 78.2(3) . . ?
O146 K7 O7 141.1(4) . . ?
O123 K7 O28 65.8(3) . . ?
O126 K7 O28 149.4(4) . . ?
O125 K7 O28 85.8(4) . . ?
O146 K7 O28 65.5(4) . . ?
O7 K7 O28 88.8(3) . . ?
O123 K7 O153 91.0(4) . 2_667 ?
O126 K7 O153 78.3(5) . 2_667 ?
O125 K7 O153 127.4(5) . 2_667 ?
O146 K7 O153 150.0(5) . 2_667 ?
O7 K7 O153 68.9(4) . 2_667 ?
O28 K7 O153 131.4(4) . 2_667 ?
O123 K7 W17 110.6(3) . . ?
O126 K7 W17 118.0(3) . . ?
O125 K7 W17 76.3(3) . . ?
O146 K7 W17 121.5(4) . . ?
O7 K7 W17 24.24(19) . . ?
O28 K7 W17 64.6(2) . . ?
O153 K7 W17 87.7(3) 2_667 . ?
O123 K7 K14 171.9(4) . . ?
O126 K7 K14 47.6(3) . . ?
O125 K7 K14 46.4(3) . . ?
O146 K7 K14 113.3(3) . . ?
O7 K7 K14 54.4(2) . . ?
O28 K7 K14 120.8(3) . . ?
O153 K7 K14 81.0(3) 2_667 . ?
W17 K7 K14 70.76(12) . . ?
O123 K7 K15 110.5(3) . 2_667 ?
O126 K7 K15 88.9(4) . 2_667 ?
O125 K7 K15 103.6(3) . 2_667 ?
O146 K7 K15 174.2(4) . 2_667 ?
O7 K7 K15 33.2(2) . 2_667 ?
O28 K7 K15 111.5(2) . 2_667 ?
O153 K7 K15 35.7(3) 2_667 2_667 ?
W17 K7 K15 53.37(13) . 2_667 ?
K14 K7 K15 63.44(14) . 2_667 ?
O123 K7 Na2 104.3(4) . 2_667 ?
O126 K7 Na2 84.7(5) . 2_667 ?
O125 K7 Na2 112.5(5) . 2_667 ?
O146 K7 Na2 173.0(5) . 2_667 ?
O7 K7 Na2 45.7(4) . 2_667 ?
O28 K7 Na2 119.8(4) . 2_667 ?
O153 K7 Na2 23.1(5) 2_667 2_667 ?
W17 K7 Na2 65.5(4) . 2_667 ?
K14 K7 Na2 68.7(3) . 2_667 ?
K15 K7 Na2 12.6(3) 2_667 2_667 ?
O123 K7 K17 30.7(2) . 2_666 ?
O126 K7 K17 131.2(4) . 2_666 ?
O125 K7 K17 161.9(4) . 2_666 ?
O146 K7 K17 103.8(3) . 2_666 ?
O7 K7 K17 97.4(3) . 2_666 ?
O28 K7 K17 76.5(2) . 2_666 ?
O153 K7 K17 65.0(4) 2_667 2_666 ?
W17 K7 K17 92.42(17) . 2_666 ?
K14 K7 K17 142.9(2) . 2_666 ?
K15 K7 K17 79.84(19) 2_667 2_666 ?
Na2 K7 K17 74.2(4) 2_667 2_666 ?
O124 K8 O83 133.0(3) . 1_565 ?
O124 K8 O92 133.9(3) . 1_565 ?
O83 K8 O92 90.9(2) 1_565 1_565 ?
O124 K8 O119 68.2(3) . . ?
O83 K8 O119 131.1(3) 1_565 . ?
O92 K8 O119 71.9(3) 1_565 . ?
O124 K8 O105 156.2(3) . 1_565 ?
O83 K8 O105 56.0(2) 1_565 1_565 ?
O92 K8 O105 53.9(2) 1_565 1_565 ?
O119 K8 O105 125.8(3) . 1_565 ?
O124 K8 O56 136.5(3) . 1_565 ?
O83 K8 O56 54.1(2) 1_565 1_565 ?
O92 K8 O56 53.1(2) 1_565 1_565 ?
O119 K8 O56 80.4(3) . 1_565 ?
O105 K8 O56 67.3(2) 1_565 1_565 ?
O124 K8 O137 63.8(3) . 2_766 ?
O83 K8 O137 78.6(3) 1_565 2_766 ?
O92 K8 O137 127.4(3) 1_565 2_766 ?
O119 K8 O137 77.1(3) . 2_766 ?
O105 K8 O137 134.0(3) 1_565 2_766 ?
O56 K8 O137 80.8(3) 1_565 2_766 ?
O124 K8 O85 76.2(3) . 2_766 ?
O83 K8 O85 142.2(3) 1_565 2_766 ?
O92 K8 O85 73.2(2) 1_565 2_766 ?
O119 K8 O85 77.1(3) . 2_766 ?
O105 K8 O85 87.8(2) 1_565 2_766 ?
O56 K8 O85 126.0(3) 1_565 2_766 ?
O137 K8 O85 138.2(3) 2_766 2_766 ?
O124 K8 O102 75.5(3) . 2_766 ?
O83 K8 O102 72.5(2) 1_565 2_766 ?
O92 K8 O102 142.9(3) 1_565 2_766 ?
O119 K8 O102 143.3(3) . 2_766 ?
O105 K8 O102 90.1(2) 1_565 2_766 ?
O56 K8 O102 126.1(2) 1_565 2_766 ?
O137 K8 O102 82.6(3) 2_766 2_766 ?
O85 K8 O102 99.6(3) 2_766 2_766 ?
O124 K8 O105 66.9(2) . 2_766 ?
O83 K8 O105 112.2(2) 1_565 2_766 ?
O92 K8 O105 114.4(2) 1_565 2_766 ?
O119 K8 O105 116.7(3) . 2_766 ?
O105 K8 O105 89.3(2) 1_565 2_766 ?
O56 K8 O105 156.5(2) 1_565 2_766 ?
O137 K8 O105 117.3(3) 2_766 2_766 ?
O85 K8 O105 50.6(2) 2_766 2_766 ?
O102 K8 O105 49.0(2) 2_766 2_766 ?
O124 K8 W8 144.8(3) . 1_565 ?
O83 K8 W8 29.70(16) 1_565 1_565 ?
O92 K8 W8 79.77(17) 1_565 1_565 ?
O119 K8 W8 146.0(2) . 1_565 ?
O105 K8 W8 30.38(16) 1_565 1_565 ?
O56 K8 W8 67.52(16) 1_565 1_565 ?
O137 K8 W8 107.3(2) 2_766 1_565 ?
O85 K8 W8 112.51(18) 2_766 1_565 ?
O102 K8 W8 69.41(17) 2_766 1_565 ?
O105 K8 W8 91.75(15) 2_766 1_565 ?
O124 K8 W20 145.2(3) . 1_565 ?
O83 K8 W20 80.27(18) 1_565 1_565 ?
O92 K8 W20 28.80(16) 1_565 1_565 ?
O119 K8 W20 98.9(2) . 1_565 ?
O105 K8 W20 28.81(17) 1_565 1_565 ?
O56 K8 W20 66.59(16) 1_565 1_565 ?
O137 K8 W20 147.3(2) 2_766 1_565 ?
O85 K8 W20 69.34(18) 2_766 1_565 ?
O102 K8 W20 114.20(19) 2_766 1_565 ?
O105 K8 W20 93.67(15) 2_766 1_565 ?
W8 K8 W20 58.73(5) 1_565 1_565 ?
O134 K9 O133 122.0(3) . . ?
O134 K9 K18 124.0(3) . 2_667 ?
O133 K9 K18 112.1(3) . 2_667 ?
O134 K9 O135 111.1(3) . . ?
O133 K9 O135 98.8(3) . . ?
K18 K9 O135 71.3(3) 2_667 . ?
O134 K9 O145 67.2(3) . 2_767 ?
O133 K9 O145 170.2(3) . 2_767 ?
K18 K9 O145 60.3(3) 2_667 2_767 ?
O135 K9 O145 73.3(3) . 2_767 ?
O134 K9 O21 74.5(3) . . ?
O133 K9 O21 85.4(3) . . ?
K18 K9 O21 97.6(3) 2_667 . ?
O135 K9 O21 168.9(3) . . ?
O145 K9 O21 101.3(3) 2_767 . ?
O134 K9 O140 73.7(3) . . ?
O133 K9 O140 72.8(3) . . ?
K18 K9 O140 140.1(3) 2_667 . ?
O135 K9 O140 68.8(3) . . ?
O145 K9 O140 108.7(3) 2_767 . ?
O21 K9 O140 122.3(3) . . ?
O134 K9 K15 102.8(3) . . ?
O133 K9 K15 130.1(3) . . ?
K18 K9 K15 42.1(2) 2_667 . ?
O135 K9 K15 40.0(2) . . ?
O145 K9 K15 40.2(3) 2_767 . ?
O21 K9 K15 130.4(2) . . ?
O140 K9 K15 102.9(2) . . ?
O134 K9 Na2 88.5(5) . . ?
O133 K9 Na2 140.1(5) . . ?
K18 K9 Na2 54.6(5) 2_667 . ?
O135 K9 Na2 42.6(4) . . ?
O145 K9 Na2 31.1(5) 2_767 . ?
O21 K9 Na2 130.5(4) . . ?
O140 K9 Na2 95.2(4) . . ?
K15 K9 Na2 14.8(4) . . ?
O134 K9 K10 84.7(2) . . ?
O133 K9 K10 37.9(2) . . ?
K18 K9 K10 143.4(2) 2_667 . ?
O135 K9 K10 122.9(2) . . ?
O145 K9 K10 151.7(3) 2_767 . ?
O21 K9 K10 66.27(19) . . ?
O140 K9 K10 63.97(19) . . ?
K15 K9 K10 162.82(15) . . ?
Na2 K9 K10 159.1(4) . . ?
O134 K9 K16 89.3(3) . . ?
O133 K9 K16 108.4(2) . . ?
K18 K9 K16 59.5(2) 2_667 . ?
O135 K9 K16 129.7(2) . . ?
O145 K9 K16 73.7(3) 2_767 . ?
O21 K9 K16 39.5(2) . . ?
O140 K9 K16 159.4(2) . . ?
K15 K9 K16 91.88(17) . . ?
Na2 K9 K16 95.9(4) . . ?
K10 K9 K16 103.76(14) . . ?
O134 K9 K16 37.2(2) . 2_767 ?
O133 K9 K16 139.4(3) . 2_767 ?
K18 K9 K16 91.2(3) 2_667 2_767 ?
O135 K9 K16 120.6(3) . 2_767 ?
O145 K9 K16 49.8(3) 2_767 2_767 ?
O21 K9 K16 57.8(2) . 2_767 ?
O140 K9 K16 110.6(2) . 2_767 ?
K15 K9 K16 89.66(17) . 2_767 ?
Na2 K9 K16 80.5(4) . 2_767 ?
K10 K9 K16 105.10(14) . 2_767 ?
K16 K9 K16 54.6(2) . 2_767 ?
O27 K10 O131 72.4(3) 2_667 . ?
O27 K10 O133 73.2(3) 2_667 . ?
O131 K10 O133 97.6(3) . . ?
O27 K10 O11 155.4(3) 2_667 . ?
O131 K10 O11 83.5(3) . . ?
O133 K10 O11 105.7(3) . . ?
O27 K10 O52 140.3(3) 2_667 . ?
O131 K10 O52 116.8(3) . . ?
O133 K10 O52 136.4(3) . . ?
O11 K10 O52 56.6(2) . . ?
O27 K10 O103 111.2(3) 2_667 . ?
O131 K10 O103 172.2(3) . . ?
O133 K10 O103 90.1(3) . . ?
O11 K10 O103 93.4(2) . . ?
O52 K10 O103 55.9(2) . . ?
O27 K10 O1 139.9(3) 2_667 . ?
O131 K10 O1 127.6(3) . . ?
O133 K10 O1 70.1(3) . . ?
O11 K10 O1 54.4(2) . . ?
O52 K10 O1 67.8(2) . . ?
O103 K10 O1 54.3(2) . . ?
O27 K10 O132 68.2(3) 2_667 . ?
O131 K10 O132 82.6(4) . . ?
O133 K10 O132 139.3(4) . . ?
O11 K10 O132 114.7(4) . . ?
O52 K10 O132 74.7(3) . . ?
O103 K10 O132 92.2(3) . . ?
O1 K10 O132 139.5(3) . . ?
O27 K10 W5 151.4(2) 2_667 . ?
O131 K10 W5 91.5(2) . . ?
O133 K10 W5 133.7(2) . . ?
O11 K10 W5 30.52(16) . . ?
O52 K10 W5 30.48(17) . . ?
O103 K10 W5 82.29(18) . . ?
O1 K10 W5 68.52(17) . . ?
O132 K10 W5 86.7(3) . . ?
O27 K10 W4 120.4(2) 2_667 . ?
O131 K10 W4 141.7(3) . . ?
O133 K10 W4 120.3(2) . . ?
O11 K10 W4 82.01(17) . . ?
O52 K10 W4 29.58(17) . . ?
O103 K10 W4 30.46(17) . . ?
O1 K10 W4 68.16(16) . . ?
O132 K10 W4 71.8(2) . . ?
W5 K10 W4 59.78(5) . . ?
O27 K10 W1 151.4(2) 2_667 . ?
O131 K10 W1 101.3(2) . . ?
O133 K10 W1 80.3(2) . . ?
O11 K10 W1 29.28(17) . . ?
O52 K10 W1 67.80(17) . . ?
O103 K10 W1 78.83(18) . . ?
O1 K10 W1 28.03(16) . . ?
O132 K10 W1 139.8(3) . . ?
W5 K10 W1 53.38(4) . . ?
W4 K10 W1 82.19(6) . . ?
O27 K10 W10 122.1(2) 2_667 . ?
O131 K10 W10 154.6(3) . . ?
O133 K10 W10 70.4(2) . . ?
O11 K10 W10 78.60(18) . . ?
O52 K10 W10 67.13(17) . . ?
O103 K10 W10 29.21(16) . . ?
O1 K10 W10 27.80(16) . . ?
O132 K10 W10 121.3(3) . . ?
W5 K10 W10 82.21(6) . . ?
W4 K10 W10 52.96(4) . . ?
W1 K10 W10 55.44(4) . . ?
O134 K11 O130 96.5(3) . . ?
O134 K11 O11 102.6(3) . . ?
O130 K11 O11 136.8(3) . . ?
O134 K11 O131 79.6(3) . . ?
O130 K11 O131 62.3(4) . . ?
O11 K11 O131 83.4(3) . . ?
O134 K11 O26 73.3(3) . 2_767 ?
O130 K11 O26 74.0(3) . 2_767 ?
O11 K11 O26 148.7(3) . 2_767 ?
O131 K11 O26 124.8(3) . 2_767 ?
O134 K11 O106 147.8(3) . 2_767 ?
O130 K11 O106 90.0(3) . 2_767 ?
O11 K11 O106 93.6(3) . 2_767 ?
O131 K11 O106 130.4(3) . 2_767 ?
O26 K11 O106 78.3(3) 2_767 2_767 ?
O134 K11 O111 83.5(3) . 2_767 ?
O130 K11 O111 136.9(3) . 2_767 ?
O11 K11 O111 84.0(3) . 2_767 ?
O131 K11 O111 156.2(3) . 2_767 ?
O26 K11 O111 64.7(3) 2_767 2_767 ?
O106 K11 O111 70.6(3) 2_767 2_767 ?
O134 K11 O96 149.9(3) . . ?
O130 K11 O96 92.8(3) . . ?
O11 K11 O96 53.4(2) . . ?
O131 K11 O96 79.6(3) . . ?
O26 K11 O96 136.8(3) 2_767 . ?
O106 K11 O96 60.3(2) 2_767 . ?
O111 K11 O96 108.5(2) 2_767 . ?
O134 K11 K2 105.0(2) . 2_767 ?
O130 K11 K2 98.1(3) . 2_767 ?
O11 K11 K2 113.4(2) . 2_767 ?
O131 K11 K2 160.4(3) . 2_767 ?
O26 K11 K2 42.74(19) 2_767 2_767 ?
O106 K11 K2 42.8(2) 2_767 2_767 ?
O111 K11 K2 42.0(2) 2_767 2_767 ?
O96 K11 K2 101.95(19) . 2_767 ?
O134 K11 W5 131.9(2) . . ?
O130 K11 W5 119.2(2) . . ?
O11 K11 W5 29.32(17) . . ?
O131 K11 W5 89.3(2) . . ?
O26 K11 W5 143.5(2) 2_767 . ?
O106 K11 W5 68.37(19) 2_767 . ?
O111 K11 W5 89.6(2) 2_767 . ?
O96 K11 W5 26.79(14) . . ?
K2 K11 W5 100.78(11) 2_767 . ?
O134 K11 K16 43.1(3) . 2_767 ?
O130 K11 K16 120.6(3) . 2_767 ?
O11 K11 K16 99.3(2) . 2_767 ?
O131 K11 K16 122.1(3) . 2_767 ?
O26 K11 K16 56.1(2) 2_767 2_767 ?
O106 K11 K16 107.2(2) 2_767 2_767 ?
O111 K11 K16 40.9(2) 2_767 2_767 ?
O96 K11 K16 145.3(2) . 2_767 ?
K2 K11 K16 66.97(16) 2_767 2_767 ?
W5 K11 K16 119.97(14) . 2_767 ?
O134 K11 K10 89.3(2) . . ?
O130 K11 K10 100.1(3) . . ?
O11 K11 K10 42.69(18) . . ?
O131 K11 K10 40.8(2) . . ?
O26 K11 K10 160.6(2) 2_767 . ?
O106 K11 K10 120.6(2) 2_767 . ?
O111 K11 K10 122.9(2) 2_767 . ?
O96 K11 K10 60.82(17) . . ?
K2 K11 K10 155.36(13) 2_767 . ?
W5 K11 K10 55.62(6) . . ?
K16 K11 K10 116.08(16) 2_767 . ?
O161 K12 O162 45.5(9) . . ?
O161 K12 O138 23.1(6) . . ?
O162 K12 O138 66.8(8) . . ?
O161 K12 O137 97.5(6) . . ?
O162 K12 O137 142.4(7) . . ?
O138 K12 O137 75.6(6) . . ?
O161 K12 O41 109.4(6) . . ?
O162 K12 O41 64.1(7) . . ?
O138 K12 O41 128.3(5) . . ?
O137 K12 O41 150.2(4) . . ?
O161 K12 O117 86.2(6) . . ?
O162 K12 O117 75.2(7) . . ?
O138 K12 O117 82.9(5) . . ?
O137 K12 O117 100.1(4) . . ?
O41 K12 O117 70.0(3) . . ?
O161 K12 O124 158.2(6) . 2_766 ?
O162 K12 O124 153.6(7) . 2_766 ?
O138 K12 O124 139.3(5) . 2_766 ?
O137 K12 O124 63.8(4) . 2_766 ?
O41 K12 O124 91.5(3) . 2_766 ?
O117 K12 O124 107.2(3) . 2_766 ?
O161 K12 O99 127.9(6) . . ?
O162 K12 O99 97.1(7) . . ?
O138 K12 O99 146.3(5) . . ?
O137 K12 O99 115.3(4) . . ?
O41 K12 O99 56.8(3) . . ?
O117 K12 O99 123.0(3) . . ?
O124 K12 O99 59.0(3) 2_766 . ?
O161 K12 O136 56.3(7) . . ?
O162 K12 O136 29.3(8) . . ?
O138 K12 O136 79.1(6) . . ?
O137 K12 O136 143.1(5) . . ?
O41 K12 O136 66.1(4) . . ?
O117 K12 O136 103.1(4) . . ?
O124 K12 O136 132.9(4) 2_766 . ?
O99 K12 O136 74.3(4) . . ?
O161 K12 O102 96.4(6) . . ?
O162 K12 O102 103.7(7) . . ?
O138 K12 O102 101.1(5) . . ?
O137 K12 O102 83.6(3) . . ?
O41 K12 O102 105.2(3) . . ?
O117 K12 O102 175.2(3) . . ?
O124 K12 O102 71.6(3) 2_766 . ?
O99 K12 O102 52.2(2) . . ?
O136 K12 O102 75.2(4) . . ?
O161 K12 W16 125.9(6) . . ?
O162 K12 W16 81.8(7) . . ?
O138 K12 W16 148.5(5) . . ?
O137 K12 W16 135.7(3) . . ?
O41 K12 W16 25.69(19) . . ?
O117 K12 W16 92.0(2) . . ?
O124 K12 W16 71.91(19) 2_766 . ?
O99 K12 W16 31.91(17) . . ?
O136 K12 W16 71.8(4) . . ?
O102 K12 W16 83.21(17) . . ?
O161 K12 W20 110.4(6) . . ?
O162 K12 W20 97.8(7) . . ?
O138 K12 W20 122.4(5) . . ?
O137 K12 W20 102.8(3) . . ?
O41 K12 W20 80.0(2) . . ?
O117 K12 W20 149.3(2) . . ?
O124 K12 W20 66.4(2) 2_766 . ?
O99 K12 W20 26.96(17) . . ?
O136 K12 W20 69.1(4) . . ?
O102 K12 W20 25.82(15) . . ?
W16 K12 W20 57.39(5) . . ?
O139 K13 O143 85.0(3) . . ?
O139 K13 O24 119.9(3) . 1_565 ?
O143 K13 O24 151.9(3) . 1_565 ?
O139 K13 O33 132.3(3) . 1_565 ?
O143 K13 O33 97.1(3) . 1_565 ?
O24 K13 O33 57.2(2) 1_565 1_565 ?
O139 K13 O110 76.9(3) . . ?
O143 K13 O110 69.7(3) . . ?
O24 K13 O110 125.4(3) 1_565 . ?
O33 K13 O110 148.1(3) 1_565 . ?
O139 K13 O4 76.9(3) . 1_565 ?
O143 K13 O4 124.9(3) . 1_565 ?
O24 K13 O4 56.8(2) 1_565 1_565 ?
O33 K13 O4 63.0(2) 1_565 1_565 ?
O110 K13 O4 148.3(3) . 1_565 ?
O139 K13 O113 134.5(3) . . ?
O143 K13 O113 103.3(3) . . ?
O24 K13 O113 69.5(2) 1_565 . ?
O33 K13 O113 91.6(3) 1_565 . ?
O110 K13 O113 65.2(3) . . ?
O4 K13 O113 126.3(2) 1_565 . ?
O139 K13 O106 72.0(3) . . ?
O143 K13 O106 131.6(3) . . ?
O24 K13 O106 72.8(2) 1_565 . ?
O33 K13 O106 130.0(3) 1_565 . ?
O110 K13 O106 64.0(3) . . ?
O4 K13 O106 91.0(2) 1_565 . ?
O113 K13 O106 69.5(3) . . ?
O139 K13 K2 95.7(2) . . ?
O143 K13 K2 104.7(2) . . ?
O24 K13 K2 86.71(19) 1_565 . ?
O33 K13 K2 128.9(2) 1_565 . ?
O110 K13 K2 38.68(19) . . ?
O4 K13 K2 128.3(2) 1_565 . ?
O113 K13 K2 38.8(2) . . ?
O106 K13 K2 39.96(19) . . ?
O139 K13 W7 142.1(2) . 1_565 ?
O143 K13 W7 123.1(2) . 1_565 ?
O24 K13 W7 28.88(18) 1_565 1_565 ?
O33 K13 W7 32.26(16) 1_565 1_565 ?
O110 K13 W7 133.6(2) . 1_565 ?
O4 K13 W7 66.29(16) 1_565 1_565 ?
O113 K13 W7 68.40(18) . 1_565 ?
O106 K13 W7 99.39(18) . 1_565 ?
K2 K13 W7 100.08(11) . 1_565 ?
O139 K13 W2 93.4(2) . 1_565 ?
O143 K13 W2 155.3(2) . 1_565 ?
O24 K13 W2 28.45(17) 1_565 1_565 ?
O33 K13 W2 66.10(17) 1_565 1_565 ?
O110 K13 W2 133.9(2) . 1_565 ?
O4 K13 W2 32.04(15) 1_565 1_565 ?
O113 K13 W2 95.35(18) . 1_565 ?
O106 K13 W2 70.14(17) . 1_565 ?
K2 K13 W2 99.98(11) . 1_565 ?
W7 K13 W2 50.14(4) 1_565 1_565 ?
O139 K13 W4 114.9(2) . 1_565 ?
O143 K13 W4 78.1(2) . 1_565 ?
O24 K13 W4 79.32(18) 1_565 1_565 ?
O33 K13 W4 24.30(16) 1_565 1_565 ?
O110 K13 W4 144.8(2) . 1_565 ?
O4 K13 W4 64.30(17) 1_565 1_565 ?
O113 K13 W4 110.6(2) . 1_565 ?
O106 K13 W4 150.16(19) . 1_565 ?
K2 K13 W4 149.38(12) . 1_565 ?
W7 K13 W4 56.49(4) 1_565 1_565 ?
W2 K13 W4 80.29(5) 1_565 1_565 ?
O125 K14 O139 144.7(4) . 2_667 ?
O125 K14 O144 81.8(4) . 1_545 ?
O139 K14 O144 74.2(3) 2_667 1_545 ?
O125 K14 O126 64.7(4) . . ?
O139 K14 O126 134.6(3) 2_667 . ?
O144 K14 O126 82.5(4) 1_545 . ?
O125 K14 O143 73.9(3) . 2_667 ?
O139 K14 O143 80.0(3) 2_667 2_667 ?
O144 K14 O143 88.7(3) 1_545 2_667 ?
O126 K14 O143 138.5(4) . 2_667 ?
O125 K14 O31 136.0(3) . 1_455 ?
O139 K14 O31 74.9(3) 2_667 1_455 ?
O144 K14 O31 140.8(3) 1_545 1_455 ?
O126 K14 O31 103.1(4) . 1_455 ?
O143 K14 O31 109.0(3) 2_667 1_455 ?
O125 K14 O7 72.2(3) . . ?
O139 K14 O7 127.4(3) 2_667 . ?
O144 K14 O7 153.9(3) 1_545 . ?
O126 K14 O7 88.3(3) . . ?
O143 K14 O7 82.1(3) 2_667 . ?
O31 K14 O7 65.1(2) 1_455 . ?
O125 K14 K7 45.7(3) . . ?
O139 K14 K7 169.3(3) 2_667 . ?
O144 K14 K7 114.4(3) 1_545 . ?
O126 K14 K7 45.0(3) . . ?
O143 K14 K7 105.8(3) 2_667 . ?
O31 K14 K7 94.6(2) 1_455 . ?
O7 K14 K7 46.58(18) . . ?
O125 K14 W19 150.1(3) . 1_455 ?
O139 K14 W19 65.1(2) 2_667 1_455 ?
O144 K14 W19 119.4(3) 1_545 1_455 ?
O126 K14 W19 95.5(3) . 1_455 ?
O143 K14 W19 123.6(2) 2_667 1_455 ?
O31 K14 W19 22.55(17) 1_455 1_455 ?
O7 K14 W19 85.69(18) . 1_455 ?
K7 K14 W19 104.41(15) . 1_455 ?
O125 K14 K13 115.0(3) . 2_667 ?
O139 K14 K13 39.7(2) 2_667 2_667 ?
O144 K14 K13 87.2(2) 1_545 2_667 ?
O126 K14 K13 169.6(3) . 2_667 ?
O143 K14 K13 41.8(2) 2_667 2_667 ?
O31 K14 K13 84.23(18) 1_455 2_667 ?
O7 K14 K13 101.60(18) . 2_667 ?
K7 K14 K13 142.87(16) . 2_667 ?
W19 K14 K13 88.54(9) 1_455 2_667 ?
O125 K14 K15 102.1(3) . 2_667 ?
O139 K14 K15 107.6(2) 2_667 2_667 ?
O144 K14 K15 165.5(3) 1_545 2_667 ?
O126 K14 K15 86.6(3) . 2_667 ?
O143 K14 K15 105.8(2) 2_667 2_667 ?
O31 K14 K15 34.04(19) 1_455 2_667 ?
O7 K14 K15 34.03(19) . 2_667 ?
K7 K14 K15 62.41(15) . 2_667 ?
W19 K14 K15 52.20(11) 1_455 2_667 ?
K13 K14 K15 103.47(13) 2_667 2_667 ?
O125 K14 K19 89.6(3) . 1_545 ?
O139 K14 K19 86.7(2) 2_667 1_545 ?
O144 K14 K19 37.3(3) 1_545 1_545 ?
O126 K14 K19 53.3(3) . 1_545 ?
O143 K14 K19 125.7(3) 2_667 1_545 ?
O31 K14 K19 117.8(2) 1_455 1_545 ?
O7 K14 K19 141.7(2) . 1_545 ?
K7 K14 K19 96.66(16) . 1_545 ?
W19 K14 K19 96.08(15) 1_455 1_545 ?
K13 K14 K19 116.73(15) 2_667 1_545 ?
K15 K14 K19 128.31(18) 2_667 1_545 ?
O135 K15 O145 91.4(4) . 2_767 ?
O135 K15 O7 88.7(4) . 2_667 ?
O145 K15 O7 167.6(5) 2_767 2_667 ?
O135 K15 K18 84.9(4) . 2_667 ?
O145 K15 K18 71.9(4) 2_767 2_667 ?
O7 K15 K18 95.8(4) 2_667 2_667 ?
O135 K15 O31 170.2(5) . 2_767 ?
O145 K15 O31 93.3(4) 2_767 2_767 ?
O7 K15 O31 84.8(4) 2_667 2_767 ?
K18 K15 O31 88.4(4) 2_667 2_767 ?
O135 K15 W19 163.9(4) . 2_767 ?
O145 K15 W19 73.5(3) 2_767 2_767 ?
O7 K15 W19 107.2(3) 2_667 2_767 ?
K18 K15 W19 95.4(3) 2_667 2_767 ?
O31 K15 W19 24.4(2) 2_767 2_767 ?
O135 K15 W17 72.9(3) . 2_667 ?
O145 K15 W17 146.9(4) 2_767 2_667 ?
O7 K15 W17 23.2(2) 2_667 2_667 ?
K18 K15 W17 77.7(3) 2_667 2_667 ?
O31 K15 W17 98.7(3) 2_767 2_667 ?
W19 K15 W17 122.98(19) 2_767 2_667 ?
O135 K15 K9 49.8(3) . . ?
O145 K15 K9 51.4(3) 2_767 . ?
O7 K15 K9 121.4(3) 2_667 . ?
K18 K15 K9 49.3(3) 2_667 . ?
O31 K15 K9 128.8(3) 2_767 . ?
W19 K15 K9 119.54(19) 2_767 . ?
W17 K15 K9 98.32(17) 2_667 . ?
O135 K15 K7 86.6(3) . 2_667 ?
O145 K15 K7 151.9(4) 2_767 2_667 ?
O7 K15 K7 40.5(2) 2_667 2_667 ?
K18 K15 K7 135.6(4) 2_667 2_667 ?
O31 K15 K7 93.2(3) 2_767 2_667 ?
W19 K15 K7 103.97(17) 2_767 2_667 ?
W17 K15 K7 58.17(14) 2_667 2_667 ?
K9 K15 K7 136.2(2) . 2_667 ?
O135 K15 K14 135.2(4) . 2_667 ?
O145 K15 K14 133.4(4) 2_767 2_667 ?
O7 K15 K14 48.0(2) 2_667 2_667 ?
K18 K15 K14 107.3(3) 2_667 2_667 ?
O31 K15 K14 40.9(2) 2_767 2_667 ?
W19 K15 K14 60.01(11) 2_767 2_667 ?
W17 K15 K14 68.35(13) 2_667 2_667 ?
K9 K15 K14 156.2(2) . 2_667 ?
K7 K15 K14 54.16(12) 2_667 2_667 ?
O111 K16 O8 103.3(4) . . ?
O111 K16 O134 83.7(4) . 2_767 ?
O8 K16 O134 85.3(4) . 2_767 ?
O111 K16 O21 122.8(4) . . ?
O8 K16 O21 108.1(4) . . ?
O134 K16 O21 144.2(5) 2_767 . ?
O111 K16 O73 99.2(4) . . ?
O8 K16 O73 54.3(3) . . ?
O134 K16 O73 139.2(4) 2_767 . ?
O21 K16 O73 65.7(3) . . ?
O111 K16 O50 154.5(4) . . ?
O8 K16 O50 61.9(3) . . ?
O134 K16 O50 113.7(4) 2_767 . ?
O21 K16 O50 52.6(3) . . ?
O73 K16 O50 55.3(3) . . ?
O111 K16 Co7 122.0(4) . . ?
O8 K16 Co7 32.6(2) . . ?
O134 K16 Co7 112.6(3) 2_767 . ?
O21 K16 Co7 75.6(3) . . ?
O73 K16 Co7 33.26(17) . . ?
O50 K16 Co7 35.21(17) . . ?
O111 K16 W1 146.5(3) . . ?
O8 K16 W1 88.9(3) . . ?
O134 K16 W1 128.9(4) 2_767 . ?
O21 K16 W1 25.40(19) . . ?
O73 K16 W1 62.7(2) . . ?
O50 K16 W1 28.35(16) . . ?
Co7 K16 W1 58.24(13) . . ?
O111 K16 W18 83.1(3) . . ?
O8 K16 W18 25.03(19) . . ?
O134 K16 W18 68.3(3) 2_767 . ?
O21 K16 W18 132.5(3) . . ?
O73 K16 W18 71.7(2) . . ?
O50 K16 W18 86.3(2) . . ?
Co7 K16 W18 57.18(13) . . ?
W1 K16 W18 113.8(2) . . ?
O111 K16 K18 49.1(3) . 2_667 ?
O8 K16 K18 106.8(4) . 2_667 ?
O134 K16 K18 132.6(4) 2_767 2_667 ?
O21 K16 K18 76.4(3) . 2_667 ?
O73 K16 K18 65.3(3) . 2_667 ?
O50 K16 K18 112.3(3) . 2_667 ?
Co7 K16 K18 98.4(3) . 2_667 ?
W1 K16 K18 97.6(2) . 2_667 ?
W18 K16 K18 104.2(3) . 2_667 ?
O111 K16 K16 91.3(4) . 2_767 ?
O8 K16 K16 165.3(5) . 2_767 ?
O134 K16 K16 94.9(4) 2_767 2_767 ?
O21 K16 K16 63.9(3) . 2_767 ?
O73 K16 K16 125.5(4) . 2_767 ?
O50 K16 K16 105.0(3) . 2_767 ?
Co7 K16 K16 137.7(3) . 2_767 ?
W1 K16 K16 79.5(3) . 2_767 ?
W18 K16 K16 162.7(4) . 2_767 ?
K18 K16 K16 83.9(3) 2_667 2_767 ?
O111 K16 K11 43.5(2) . 2_767 ?
O8 K16 K11 90.3(3) . 2_767 ?
O134 K16 K11 40.7(2) 2_767 2_767 ?
O21 K16 K11 160.5(3) . 2_767 ?
O73 K16 K11 124.3(3) . 2_767 ?
O50 K16 K11 146.5(3) . 2_767 ?
Co7 K16 K11 122.5(2) . 2_767 ?
W1 K16 K11 169.6(3) . 2_767 ?
W18 K16 K11 65.35(14) . 2_767 ?
K18 K16 K11 92.5(2) 2_667 2_767 ?
K16 K16 K11 99.5(3) 2_767 2_767 ?
O163 K17 O120 83.5(5) 1_554 . ?
O163 K17 O123 101.6(5) 1_554 2_666 ?
O120 K17 O123 95.2(4) . 2_666 ?
O163 K17 O9 109.9(5) 1_554 2_666 ?
O120 K17 O9 134.8(5) . 2_666 ?
O123 K17 O9 122.0(5) 2_666 2_666 ?
O163 K17 O98 73.2(4) 1_554 2_666 ?
O120 K17 O98 92.4(4) . 2_666 ?
O123 K17 O98 170.3(5) 2_666 2_666 ?
O9 K17 O98 54.5(3) 2_666 2_666 ?
O163 K17 O95 166.3(5) 1_554 2_666 ?
O120 K17 O95 109.4(5) . 2_666 ?
O123 K17 O95 82.5(4) 2_666 2_666 ?
O9 K17 O95 57.7(3) 2_666 2_666 ?
O98 K17 O95 100.7(4) 2_666 2_666 ?
O163 K17 W23 94.2(4) 1_554 2_666 ?
O120 K17 W23 112.5(4) . 2_666 ?
O123 K17 W23 149.6(4) 2_666 2_666 ?
O9 K17 W23 27.7(2) 2_666 2_666 ?
O98 K17 W23 27.28(18) 2_666 2_666 ?
O95 K17 W23 76.7(3) 2_666 2_666 ?
O163 K17 K4 100.2(4) 1_554 . ?
O120 K17 K4 31.6(3) . . ?
O123 K17 K4 117.4(4) 2_666 . ?
O9 K17 K4 103.6(3) 2_666 . ?
O98 K17 K4 72.0(3) 2_666 . ?
O95 K17 K4 89.3(3) 2_666 . ?
W23 K17 K4 84.6(2) 2_666 . ?
O163 K17 K7 75.6(4) 1_554 2_666 ?
O120 K17 K7 102.4(4) . 2_666 ?
O123 K17 K7 28.0(2) 2_666 2_666 ?
O9 K17 K7 122.6(4) 2_666 2_666 ?
O98 K17 K7 143.6(3) 2_666 2_666 ?
O95 K17 K7 105.2(3) 2_666 2_666 ?
W23 K17 K7 142.4(3) 2_666 2_666 ?
K4 K17 K7 132.5(3) . 2_666 ?
K15 K18 O69 84.9(4) 2_667 . ?
K15 K18 K9 88.6(3) 2_667 2_667 ?
O69 K18 K9 95.8(4) . 2_667 ?
K15 K18 O145 52.6(3) 2_667 1_455 ?
O69 K18 O145 129.2(5) . 1_455 ?
K9 K18 O145 61.4(3) 2_667 1_455 ?
K15 K18 O111 108.9(4) 2_667 2_667 ?
O69 K18 O111 140.3(5) . 2_667 ?
K9 K18 O111 120.8(4) 2_667 2_667 ?
O145 K18 O111 85.1(4) 1_455 2_667 ?
K15 K18 Na2 14.0(5) 2_667 2_667 ?
O69 K18 Na2 96.3(6) . 2_667 ?
K9 K18 Na2 79.4(5) 2_667 2_667 ?
O145 K18 Na2 38.6(6) 1_455 2_667 ?
O111 K18 Na2 104.4(6) 2_667 2_667 ?
K15 K18 O135 46.2(3) 2_667 2_667 ?
O69 K18 O135 63.1(3) . 2_667 ?
K9 K18 O135 54.7(3) 2_667 2_667 ?
O145 K18 O135 67.1(4) 1_455 2_667 ?
O111 K18 O135 150.5(5) 2_667 2_667 ?
Na2 K18 O135 47.3(5) 2_667 2_667 ?
K15 K18 O110 85.5(3) 2_667 2_667 ?
O69 K18 O110 83.0(4) . 2_667 ?
K9 K18 O110 174.1(4) 2_667 2_667 ?
O145 K18 O110 115.0(4) 1_455 2_667 ?
O111 K18 O110 62.1(3) 2_667 2_667 ?
Na2 K18 O110 94.9(6) 2_667 2_667 ?
O135 K18 O110 120.1(4) 2_667 2_667 ?
K15 K18 O114 147.2(4) 2_667 2_667 ?
O69 K18 O114 80.1(4) . 2_667 ?
K9 K18 O114 121.7(4) 2_667 2_667 ?
O145 K18 O114 150.7(5) 1_455 2_667 ?
O111 K18 O114 68.4(3) 2_667 2_667 ?
Na2 K18 O114 158.8(6) 2_667 2_667 ?
O135 K18 O114 140.8(4) 2_667 2_667 ?
O110 K18 O114 63.9(3) 2_667 2_667 ?
K15 K18 K2 118.3(4) 2_667 2_667 ?
O69 K18 K2 102.5(3) . 2_667 ?
K9 K18 K2 148.4(3) 2_667 2_667 ?
O145 K18 K2 120.6(4) 1_455 2_667 ?
O111 K18 K2 38.0(2) 2_667 2_667 ?
Na2 K18 K2 123.1(5) 2_667 2_667 ?
O135 K18 K2 156.8(4) 2_667 2_667 ?
O110 K18 K2 37.11(19) 2_667 2_667 ?
O114 K18 K2 39.6(2) 2_667 2_667 ?
K15 K18 K16 134.2(4) 2_667 2_667 ?
O69 K18 K16 140.5(4) . 2_667 ?
K9 K18 K16 82.4(3) 2_667 2_667 ?
O145 K18 K16 84.4(4) 1_455 2_667 ?
O111 K18 K16 44.7(2) 2_667 2_667 ?
Na2 K18 K16 121.7(6) 2_667 2_667 ?
O135 K18 K16 135.7(4) 2_667 2_667 ?
O110 K18 K16 102.2(3) 2_667 2_667 ?
O114 K18 K16 68.1(3) 2_667 2_667 ?
K2 K18 K16 67.1(2) 2_667 2_667 ?
K15 K18 W17 64.8(3) 2_667 . ?
O69 K18 W17 25.6(2) . . ?
K9 K18 W17 109.6(3) 2_667 . ?
O145 K18 W17 116.1(4) 1_455 . ?
O111 K18 W17 129.2(4) 2_667 . ?
Na2 K18 W17 78.1(5) 2_667 . ?
O135 K18 W17 61.3(3) 2_667 . ?
O110 K18 W17 67.2(2) 2_667 . ?
O114 K18 W17 91.1(3) 2_667 . ?
K2 K18 W17 97.5(2) 2_667 . ?
K16 K18 W17 159.2(3) 2_667 . ?
O130 K19 O97 109.3(4) 2_667 1_465 ?
O130 K19 O144 89.9(4) 2_667 . ?
O97 K19 O144 135.0(4) 1_465 . ?
O130 K19 O19 119.1(4) 2_667 1_465 ?
O97 K19 O19 101.4(4) 1_465 1_465 ?
O144 K19 O19 103.7(4) . 1_465 ?
O130 K19 O104 89.2(4) 2_667 1_465 ?
O97 K19 O104 69.2(3) 1_465 1_465 ?
O144 K19 O104 153.9(4) . 1_465 ?
O19 K19 O104 54.9(3) 1_465 1_465 ?
O130 K19 O5 87.2(4) 2_667 1_465 ?
O97 K19 O5 152.5(4) 1_465 1_465 ?
O144 K19 O5 64.0(3) . 1_465 ?
O19 K19 O5 51.1(3) 1_465 1_465 ?
O104 K19 O5 89.9(3) 1_465 1_465 ?
O130 K19 W2 104.9(4) 2_667 1_465 ?
O97 K19 W2 126.8(3) 1_465 1_465 ?
O144 K19 W2 83.2(3) . 1_465 ?
O19 K19 W2 25.36(17) 1_465 1_465 ?
O104 K19 W2 71.9(2) 1_465 1_465 ?
O5 K19 W2 25.76(16) 1_465 1_465 ?
O130 K19 Co6 117.3(4) 2_667 1_465 ?
O97 K19 Co6 72.5(3) 1_465 1_465 ?
O144 K19 Co6 134.2(4) . 1_465 ?
O19 K19 Co6 31.65(18) 1_465 1_465 ?
O104 K19 Co6 30.53(18) 1_465 1_465 ?
O5 K19 Co6 80.4(2) 1_465 1_465 ?
W2 K19 Co6 55.71(13) 1_465 1_465 ?
O130 K19 W9 127.1(3) 2_667 1_465 ?
O97 K19 W9 22.16(18) 1_465 1_465 ?
O144 K19 W9 135.7(4) . 1_465 ?
O19 K19 W9 80.5(3) 1_465 1_465 ?
O104 K19 W9 61.4(2) 1_465 1_465 ?
O5 K19 W9 131.3(3) 1_465 1_465 ?
W2 K19 W9 105.6(2) 1_465 1_465 ?
Co6 K19 W9 54.48(12) 1_465 1_465 ?
O130 K19 K14 125.6(3) 2_667 1_565 ?
O97 K19 K14 118.1(3) 1_465 1_565 ?
O144 K19 K14 37.2(3) . 1_565 ?
O19 K19 K14 76.7(3) 1_465 1_565 ?
O104 K19 K14 130.8(3) 1_465 1_565 ?
O5 K19 K14 62.2(2) 1_465 1_565 ?
W2 K19 K14 66.52(15) 1_465 1_565 ?
Co6 K19 K14 101.5(2) 1_465 1_565 ?
W9 K19 K14 106.1(2) 1_465 1_565 ?
O130 K19 K6 67.3(3) 2_667 . ?
O97 K19 K6 88.9(3) 1_465 . ?
O144 K19 K6 60.9(3) . . ?
O19 K19 K6 164.2(3) 1_465 . ?
O104 K19 K6 140.8(3) 1_465 . ?
O5 K19 K6 118.2(3) 1_465 . ?
W2 K19 K6 142.5(2) 1_465 . ?
Co6 K19 K6 161.4(3) 1_465 . ?
W9 K19 K6 107.6(2) 1_465 . ?
K14 K19 K6 87.9(2) 1_565 . ?
O130 K19 K11 27.6(2) 2_667 2_667 ?
O97 K19 K11 136.6(3) 1_465 2_667 ?
O144 K19 K11 67.6(3) . 2_667 ?
O19 K19 K11 107.4(3) 1_465 2_667 ?
O104 K19 K11 102.3(3) 1_465 2_667 ?
O5 K19 K11 63.5(2) 1_465 2_667 ?
W2 K19 K11 85.95(16) 1_465 2_667 ?
Co6 K19 K11 121.8(2) 1_465 2_667 ?
W9 K19 K11 154.1(2) 1_465 2_667 ?
K14 K19 K11 99.80(18) 1_565 2_667 ?
K6 K19 K11 71.35(16) . 2_667 ?
O148 Na1 O155 82.6(11) . . ?
O148 Na1 O122 91.6(8) . . ?
O155 Na1 O122 70.9(10) . . ?
O148 Na1 O157 80.2(10) . 2_666 ?
O155 Na1 O157 31.4(10) . 2_666 ?
O122 Na1 O157 102.2(11) . 2_666 ?
O148 Na1 O154 171.6(12) . 2_676 ?
O155 Na1 O154 89.5(11) . 2_676 ?
O122 Na1 O154 83.0(9) . 2_676 ?
O157 Na1 O154 94.6(11) 2_666 2_676 ?
O148 Na1 O156 81.6(11) . . ?
O155 Na1 O156 57.6(13) . . ?
O122 Na1 O156 15.8(9) . . ?
O157 Na1 O156 88.4(14) 2_666 . ?
O154 Na1 O156 91.7(12) 2_676 . ?
O148 Na1 O154 96.5(10) . . ?
O155 Na1 O154 144.3(13) . . ?
O122 Na1 O154 73.5(8) . . ?
O157 Na1 O154 174.6(13) 2_666 . ?
O154 Na1 O154 88.2(10) 2_676 . ?
O156 Na1 O154 86.9(12) . . ?
O148 Na1 O160 68.8(9) . 1_465 ?
O155 Na1 O160 151.3(13) . 1_465 ?
O122 Na1 O160 111.5(10) . 1_465 ?
O157 Na1 O160 133.9(13) 2_666 1_465 ?
O154 Na1 O160 119.2(11) 2_676 1_465 ?
O156 Na1 O160 118.3(13) . 1_465 ?
O154 Na1 O160 47.2(9) . 1_465 ?
O148 Na1 O149 83.5(8) . 2_666 ?
O155 Na1 O149 115.7(11) . 2_666 ?
O122 Na1 O149 171.1(9) . 2_666 ?
O157 Na1 O149 84.3(10) 2_666 2_666 ?
O154 Na1 O149 102.7(9) 2_676 2_666 ?
O156 Na1 O149 164.3(12) . 2_666 ?
O154 Na1 O149 99.6(9) . 2_666 ?
O160 Na1 O149 59.7(9) 1_465 2_666 ?
O148 Na1 Na4 48.2(6) . 2_666 ?
O155 Na1 Na4 81.3(10) . 2_666 ?
O122 Na1 Na4 134.1(8) . 2_666 ?
O157 Na1 Na4 56.4(9) 2_666 2_666 ?
O154 Na1 Na4 133.5(9) 2_676 2_666 ?
O156 Na1 Na4 119.5(11) . 2_666 ?
O154 Na1 Na4 124.2(9) . 2_666 ?
O160 Na1 Na4 77.6(8) 1_465 2_666 ?
O149 Na1 Na4 45.3(5) 2_666 2_666 ?
O148 Na1 Na1 139.6(10) . 2_676 ?
O155 Na1 Na1 124.3(12) . 2_676 ?
O122 Na1 Na1 73.5(7) . 2_676 ?
O157 Na1 Na1 139.0(11) 2_666 2_676 ?
O154 Na1 Na1 44.6(7) 2_676 2_676 ?
O156 Na1 Na1 89.0(11) . 2_676 ?
O154 Na1 Na1 43.6(7) . 2_676 ?
O160 Na1 Na1 81.9(9) 1_465 2_676 ?
O149 Na1 Na1 105.6(9) 2_666 2_676 ?
Na4 Na1 Na1 150.4(9) 2_666 2_676 ?
O153 Na2 O145 145.6(17) . 2_767 ?
O153 Na2 O135 95.5(11) . . ?
O145 Na2 O135 94.6(10) 2_767 . ?
O153 Na2 O31 105.8(12) . 2_767 ?
O145 Na2 O31 93.3(10) 2_767 2_767 ?
O135 Na2 O31 127.9(11) . 2_767 ?
O153 Na2 O16 85.4(11) . 2_767 ?
O145 Na2 O16 81.3(9) 2_767 2_767 ?
O135 Na2 O16 173.7(12) . 2_767 ?
O31 Na2 O16 57.4(5) 2_767 2_767 ?
O153 Na2 K18 151.2(14) . 2_667 ?
O145 Na2 K18 62.1(8) 2_767 2_667 ?
O135 Na2 K18 68.4(7) . 2_667 ?
O31 Na2 K18 70.5(6) 2_767 2_667 ?
O16 Na2 K18 113.2(8) 2_767 2_667 ?
O153 Na2 W19 103.6(11) . 2_767 ?
O145 Na2 W19 79.8(8) 2_767 2_767 ?
O135 Na2 W19 153.6(10) . 2_767 ?
O31 Na2 W19 28.7(3) 2_767 2_767 ?
O16 Na2 W19 30.5(3) 2_767 2_767 ?
K18 Na2 W19 86.4(6) 2_667 2_767 ?
O153 Na2 K9 137.0(12) . . ?
O145 Na2 K9 47.7(6) 2_767 . ?
O135 Na2 K9 47.5(5) . . ?
O31 Na2 K9 114.3(8) 2_767 . ?
O16 Na2 K9 128.9(8) 2_767 . ?
K18 Na2 K9 46.0(4) 2_667 . ?
W19 Na2 K9 118.9(7) 2_767 . ?
O153 Na2 K7 42.5(8) . 2_667 ?
O145 Na2 K7 171.3(12) 2_767 2_667 ?
O135 Na2 K7 80.0(7) . 2_667 ?
O31 Na2 K7 84.9(6) 2_767 2_667 ?
O16 Na2 K7 104.7(7) 2_767 2_667 ?
K18 Na2 K7 109.4(8) 2_667 2_667 ?
W19 Na2 K7 102.0(6) 2_767 2_667 ?
K9 Na2 K7 125.7(7) . 2_667 ?
O159 Na3 O160 100.4(13) . 2_766 ?
O159 Na3 O101 105.9(12) . 2_666 ?
O160 Na3 O101 88.2(10) 2_766 2_666 ?
O159 Na3 O128 80.6(11) . . ?
O160 Na3 O128 169.9(12) 2_766 . ?
O101 Na3 O128 81.8(6) 2_666 . ?
O159 Na3 O75 107.3(11) . 2_766 ?
O160 Na3 O75 81.2(10) 2_766 2_766 ?
O101 Na3 O75 146.4(8) 2_666 2_766 ?
O128 Na3 O75 108.3(8) . 2_766 ?
O159 Na3 O151 133.4(12) . 2_766 ?
O160 Na3 O151 33.4(8) 2_766 2_766 ?
O101 Na3 O151 84.0(7) 2_666 2_766 ?
O128 Na3 O151 145.7(8) . 2_766 ?
O75 Na3 O151 69.7(6) 2_766 2_766 ?
O159 Na3 O79 158.8(13) . 2_766 ?
O160 Na3 O79 97.2(9) 2_766 2_766 ?
O101 Na3 O79 86.3(6) 2_666 2_766 ?
O128 Na3 O79 84.1(6) . 2_766 ?
O75 Na3 O79 63.8(5) 2_766 2_766 ?
O151 Na3 O79 63.9(5) 2_766 2_766 ?
O159 Na3 W24 133.8(12) . 2_766 ?
O160 Na3 W24 97.8(9) 2_766 2_766 ?
O101 Na3 W24 116.8(6) 2_666 2_766 ?
O128 Na3 W24 88.4(6) . 2_766 ?
O75 Na3 W24 35.3(3) 2_766 2_766 ?
O151 Na3 W24 70.6(5) 2_766 2_766 ?
O79 Na3 W24 30.5(3) 2_766 2_766 ?
O159 Na3 K1 36.1(10) . . ?
O160 Na3 K1 108.3(9) 2_766 . ?
O101 Na3 K1 139.5(6) 2_666 . ?
O128 Na3 K1 78.5(5) . . ?
O75 Na3 K1 73.9(5) 2_766 . ?
O151 Na3 K1 129.7(7) 2_766 . ?
O79 Na3 K1 125.9(6) 2_766 . ?
W24 Na3 K1 97.8(4) 2_766 . ?
O138 Na4 O149 100.6(8) . . ?
O138 Na4 O148 144.7(10) . 2_666 ?
O149 Na4 O148 94.5(8) . 2_666 ?
O138 Na4 O161 27.7(7) . . ?
O149 Na4 O161 94.6(9) . . ?
O148 Na4 O161 120.1(9) 2_666 . ?
O138 Na4 O152 128.6(10) . 2_756 ?
O149 Na4 O152 83.6(8) . 2_756 ?
O148 Na4 O152 84.5(8) 2_666 2_756 ?
O161 Na4 O152 155.5(10) . 2_756 ?
O138 Na4 O158 58.7(9) . . ?
O149 Na4 O158 106.4(10) . . ?
O148 Na4 O158 145.2(9) 2_666 . ?
O161 Na4 O158 86.3(10) . . ?
O152 Na4 O158 70.9(9) 2_756 . ?
O138 Na4 O157 77.5(10) . . ?
O149 Na4 O157 88.5(9) . . ?
O148 Na4 O157 71.2(9) 2_666 . ?
O161 Na4 O157 50.1(9) . . ?
O152 Na4 O157 153.7(10) 2_756 . ?
O158 Na4 O157 135.4(10) . . ?
O138 Na4 O68 90.8(7) . 2_666 ?
O149 Na4 O68 161.8(7) . 2_666 ?
O148 Na4 O68 68.4(6) 2_666 2_666 ?
O161 Na4 O68 88.9(8) . 2_666 ?
O152 Na4 O68 100.4(7) 2_756 2_666 ?
O158 Na4 O68 91.7(8) . 2_666 ?
O157 Na4 O68 80.1(8) . 2_666 ?
O138 Na4 Na1 117.6(8) . 2_666 ?
O149 Na4 Na1 61.1(6) . 2_666 ?
O148 Na4 Na1 45.5(6) 2_666 2_666 ?
O161 Na4 Na1 91.0(8) . 2_666 ?
O152 Na4 Na1 109.1(7) 2_756 2_666 ?
O158 Na4 Na1 167.0(9) . 2_666 ?
O157 Na4 Na1 46.0(7) . 2_666 ?
O68 Na4 Na1 101.1(5) 2_666 2_666 ?
O138 Na4 K6 60.0(6) . 2_666 ?
O149 Na4 K6 142.8(6) . 2_666 ?
O148 Na4 K6 119.9(6) 2_666 2_666 ?
O161 Na4 K6 80.7(7) . 2_666 ?
O152 Na4 K6 86.0(6) 2_756 2_666 ?
O158 Na4 K6 36.8(7) . 2_666 ?
O157 Na4 K6 114.4(7) . 2_666 ?
O68 Na4 K6 55.4(3) 2_666 2_666 ?
Na1 Na4 K6 154.8(5) 2_666 2_666 ?
O138 Na4 K12 35.0(6) . . ?
O149 Na4 K12 66.3(5) . . ?
O148 Na4 K12 137.4(6) 2_666 . ?
O161 Na4 K12 34.2(7) . . ?
O152 Na4 K12 127.3(7) 2_756 . ?
O158 Na4 K12 77.3(7) . . ?
O157 Na4 K12 70.6(7) . . ?
O68 Na4 K12 121.7(4) 2_666 . ?
Na1 Na4 K12 93.4(4) 2_666 . ?
K6 Na4 K12 92.9(2) 2_666 . ?
W1 O1 W10 147.4(4) . . ?
W1 O1 K10 104.5(3) . . ?
W10 O1 K10 105.5(3) . . ?
W14 O2 W15 121.4(4) . . ?
Co1 O3 Co2 100.0(3) . . ?
Co1 O3 Co8 100.5(4) . . ?
Co2 O3 Co8 97.4(3) . . ?
W5 O4 W2 143.3(4) . . ?
W5 O4 K13 117.0(3) . 1_545 ?
W2 O4 K13 99.3(3) . 1_545 ?
W2 O5 K19 97.0(4) . 1_645 ?
W11 O6 W12 116.3(4) . . ?
W17 O7 K15 123.3(4) . 2_667 ?
W17 O7 K7 112.6(4) . . ?
K15 O7 K7 106.3(4) 2_667 . ?
W17 O7 K14 128.3(4) . . ?
K15 O7 K14 97.9(3) 2_667 . ?
K7 O7 K14 79.0(2) . . ?
W18 O8 Co7 140.4(5) . . ?
W18 O8 K16 114.9(4) . . ?
Co7 O8 K16 102.5(4) . . ?
W23 O9 Co8 133.1(4) . . ?
W23 O9 K17 105.4(4) . 2_666 ?
Co8 O9 K17 109.7(4) . 2_666 ?
Co6 O10 Co3 101.4(4) . . ?
Co6 O10 Co4 100.1(4) . . ?
Co3 O10 Co4 97.2(3) . . ?
W5 O11 W1 122.0(4) . . ?
W5 O11 K11 105.6(3) . . ?
W1 O11 K11 120.7(3) . . ?
W5 O11 K10 101.2(3) . . ?
W1 O11 K10 106.7(3) . . ?
K11 O11 K10 95.4(3) . . ?
W5 O12 W19 115.7(4) . . ?
W14 O13 W21 142.0(4) . . ?
W14 O13 K3 117.3(4) . . ?
W21 O13 K3 100.4(3) . . ?
W14 O13 K6 94.2(3) . . ?
W21 O13 K6 89.6(3) . . ?
K3 O13 K6 90.4(3) . . ?
W11 O14 W3 119.8(4) . . ?
W4 O15 W17 116.4(4) . . ?
W19 O16 Co9 136.3(4) . . ?
W19 O16 Na2 93.0(6) . 2_767 ?
Co9 O16 Na2 111.4(6) . 2_767 ?
Co7 O17 Co5 101.9(4) . . ?
Co7 O17 Co9 101.4(3) . . ?
Co5 O17 Co9 96.7(3) . . ?
W2 O19 Co6 140.1(5) . . ?
W2 O19 K19 110.6(4) . 1_645 ?
Co6 O19 K19 101.9(3) . 1_645 ?
Si2 O20 Co9 121.0(5) . . ?
Si2 O20 Co5 121.5(5) . . ?
Co9 O20 Co5 94.2(3) . . ?
W1 O21 K9 142.2(5) . . ?
W1 O21 K16 108.9(4) . . ?
K9 O21 K16 101.2(3) . . ?
W15 O22 W3 146.1(5) . . ?
W15 O22 K1 98.9(3) . . ?
W3 O22 K1 113.4(3) . . ?
W2 O24 W7 114.4(4) . . ?
W2 O24 K13 108.3(3) . 1_545 ?
W7 O24 K13 107.5(3) . 1_545 ?
W7 O25 Co6 137.7(4) . . ?
W18 O26 K2 133.2(5) . . ?
W18 O26 K11 141.8(4) . 2_767 ?
K2 O26 K11 84.2(3) . 2_767 ?
W21 O27 K10 145.3(4) . 2_667 ?
W21 O27 K6 110.4(4) . . ?
K10 O27 K6 103.5(3) 2_667 . ?
Co3 O28 K7 144.2(4) . . ?
Si1 O29 Co8 121.2(5) . . ?
Si1 O29 Co2 121.2(4) . . ?
Co8 O29 Co2 95.6(3) . . ?
W7 O30 W17 151.1(5) . . ?
W19 O31 K15 119.4(4) . 2_767 ?
W19 O31 Na2 100.4(7) . 2_767 ?
K15 O31 Na2 20.1(5) 2_767 2_767 ?
W19 O31 K14 117.3(4) . 1_655 ?
K15 O31 K14 105.0(3) 2_767 1_655 ?
Na2 O31 K14 111.8(6) 2_767 1_655 ?
W7 O32 K3 128.5(4) . 1_545 ?
W4 O33 W7 142.6(4) . . ?
W4 O33 K13 116.1(3) . 1_545 ?
W7 O33 K13 101.0(3) . 1_545 ?
W12 O34 W3 119.0(4) . . ?
W14 O35 W11 157.6(5) . . ?
W19 O36 W1 118.7(4) . . ?
W3 O37 Co1 132.6(5) . . ?
W3 O37 Co2 131.1(4) . . ?
Co1 O37 Co2 93.3(3) . . ?
Si2 O39 W5 122.6(4) . . ?
Si2 O39 W1 123.5(4) . . ?
W5 O39 W1 94.7(3) . . ?
Si2 O39 W19 124.7(4) . . ?
W5 O39 W19 90.5(3) . . ?
W1 O39 W19 91.7(3) . . ?
Si2 O40 W7 128.6(5) . . ?
Si2 O40 W2 129.6(5) . . ?
W7 O40 W2 95.7(3) . . ?
W16 O41 K4 134.7(5) . . ?
W16 O41 K12 108.9(4) . . ?
K4 O41 K12 102.7(3) . . ?
W18 O42 W12 149.3(5) . . ?
W12 O43 Co2 134.4(5) . . ?
W22 O44 W16 148.2(5) . . ?
W21 O46 Co7 138.8(5) . . ?
Si1 O47 W3 123.4(4) . . ?
Si1 O47 W11 122.8(4) . . ?
W3 O47 W11 94.3(3) . . ?
Si1 O47 W12 125.6(4) . . ?
W3 O47 W12 91.1(3) . . ?
W11 O47 W12 90.2(3) . . ?
Si3 O48 Co4 121.7(5) . . ?
Si3 O48 Co3 122.6(4) . . ?
Co4 O48 Co3 95.3(3) . . ?
Si1 O49 W21 128.6(5) . . ?
Si1 O49 W18 129.3(5) . . ?
W21 O49 W18 96.8(3) . . ?
W1 O50 Co9 130.3(4) . . ?
W1 O50 Co7 134.3(5) . . ?
Co9 O50 Co7 91.4(3) . . ?
W1 O50 K16 90.0(3) . . ?
Co9 O50 K16 118.4(3) . . ?
Co7 O50 K16 83.4(3) . . ?
W19 O51 W2 149.1(5) . . ?
W4 O52 W5 154.1(5) . . ?
W4 O52 K10 102.7(3) . . ?
W5 O52 K10 101.1(3) . . ?
Si3 O53 W6 123.4(4) . . ?
Si3 O53 W20 122.6(4) . . ?
W6 O53 W20 94.4(3) . . ?
Si3 O53 W22 125.9(4) . . ?
W6 O53 W22 91.1(3) . . ?
W20 O53 W22 89.8(3) . . ?
W14 O54 W23 118.8(4) . . ?
W14 O54 K6 99.0(3) . . ?
W23 O54 K6 117.1(4) . . ?
Si1 O55 W15 125.0(5) . . ?
Si1 O55 W14 121.8(4) . . ?
W15 O55 W14 94.1(3) . . ?
Si1 O55 W23 126.3(4) . . ?
W15 O55 W23 90.6(3) . . ?
W14 O55 W23 89.1(3) . . ?
W6 O56 W9 146.0(4) . . ?
W6 O56 K8 107.1(3) . 1_545 ?
W9 O56 K8 104.0(3) . 1_545 ?
W15 O57 Co1 133.0(4) . . ?
W15 O57 Co8 130.9(4) . . ?
Co1 O57 Co8 92.6(3) . . ?
W16 O58 Co1 136.8(5) . . ?
W10 O59 Co7 135.0(4) . . ?
W10 O59 Co5 130.4(4) . . ?
Co7 O59 Co5 92.1(3) . . ?
W15 O60 K1 97.8(3) . . ?
W21 O61 W23 147.8(5) . . ?
W22 O62 Co3 135.4(5) . . ?
W17 O64 Co5 135.2(5) . . ?
Si3 O65 W9 125.9(4) . . ?
Si3 O65 W8 122.6(4) . . ?
W9 O65 W8 93.7(3) . . ?
Si3 O65 W24 124.9(4) . . ?
W9 O65 W24 90.7(3) . . ?
W8 O65 W24 88.6(3) . . ?
W6 O66 Co6 133.3(5) . . ?
W6 O66 Co3 131.2(4) . . ?
Co6 O66 Co3 90.9(3) . . ?
W23 O67 W15 118.5(4) . . ?
W14 O68 Na4 127.3(5) . 2_666 ?
W17 O69 W10 120.9(5) . . ?
W17 O69 K18 116.3(4) . . ?
W10 O69 K18 119.4(4) . . ?
Co7 O73 K16 86.9(3) . . ?
W8 O75 W24 119.0(5) . . ?
W8 O75 Na3 136.8(6) . 2_766 ?
W24 O75 Na3 98.2(5) . 2_766 ?
W13 O76 Co1 135.0(5) . . ?
W24 O77 W13 151.2(4) . . ?
W24 O78 Co4 134.0(4) . . ?
W24 O79 Na3 96.6(5) . 2_766 ?
W8 O80 W13 144.7(5) . . ?
W8 O80 K1 101.6(4) . 2_766 ?
W13 O80 K1 98.1(3) . 2_766 ?
W13 O81 W16 116.9(4) . . ?
W9 O82 Co6 133.3(5) . . ?
W9 O82 Co4 131.6(5) . . ?
Co6 O82 Co4 90.9(3) . . ?
W8 O83 W9 120.1(4) . . ?
W8 O83 K8 103.9(3) . 1_545 ?
W9 O83 K8 108.1(3) . 1_545 ?
W13 O84 K1 113.1(4) . 2_766 ?
W8 O85 K8 113.8(4) . 2_766 ?
W8 O85 K1 98.1(3) . 2_766 ?
K8 O85 K1 85.1(2) 2_766 2_766 ?
W20 O86 W22 118.2(4) . . ?
W6 O87 W22 119.7(4) . . ?
Si2 O88 W4 123.0(5) . . ?
Si2 O88 W10 123.0(4) . . ?
W4 O88 W10 95.0(3) . . ?
Si2 O88 W17 125.4(4) . . ?
W4 O88 W17 90.7(3) . . ?
W10 O88 W17 90.4(3) . . ?
Si3 O89 W13 128.7(5) . . ?
Si3 O89 W16 129.3(5) . . ?
W13 O89 W16 95.2(3) . . ?
W24 O91 W9 118.8(4) . . ?
W20 O92 W6 120.5(4) . . ?
W20 O92 K8 104.3(3) . 1_545 ?
W6 O92 K8 107.2(3) . 1_545 ?
W11 O94 W18 142.9(5) . . ?
W11 O94 K3 117.0(4) . . ?
W18 O94 K3 97.4(3) . . ?
Co8 O95 K17 95.0(4) . 2_666 ?
W5 O96 K11 91.6(3) . . ?
W9 O97 K19 120.4(4) . 1_645 ?
W23 O98 K17 95.9(4) . 2_666 ?
W20 O99 W16 147.1(5) . . ?
W20 O99 K12 105.8(4) . . ?
W16 O99 K12 96.2(3) . . ?
W18 O100 W21 114.8(4) . . ?
W18 O100 K3 116.1(4) . . ?
W21 O100 K3 100.0(3) . . ?
W22 O101 Na3 153.3(6) . 2_666 ?
W20 O102 K8 110.1(4) . 2_766 ?
W20 O102 K12 97.9(3) . . ?
K8 O102 K12 82.9(2) 2_766 . ?
W4 O103 W10 121.2(4) . . ?
W4 O103 K10 100.8(3) . . ?
W10 O103 K10 106.4(3) . . ?
Co6 O104 K19 95.2(4) . 1_645 ?
W20 O105 W8 154.4(4) . . ?
W20 O105 K8 102.5(3) . 1_545 ?
W8 O105 K8 99.3(3) . 1_545 ?
W20 O105 K8 98.6(3) . 2_766 ?
W8 O105 K8 94.5(3) . 2_766 ?
K8 O105 K8 90.7(2) 1_545 2_766 ?
K2 O106 K11 84.1(3) . 2_767 ?
K2 O106 K13 85.4(3) . . ?
K11 O106 K13 169.4(3) 2_767 . ?
K5 O107 K4 94.4(3) . . ?
K2 O110 K13 90.7(3) . . ?
K2 O110 K18 83.6(3) . 2_667 ?
K13 O110 K18 174.2(4) . 2_667 ?
K2 O111 K16 113.3(4) . . ?
K2 O111 K11 83.9(3) . 2_767 ?
K16 O111 K11 95.6(3) . 2_767 ?
K2 O111 K18 92.3(4) . 2_667 ?
K16 O111 K18 86.3(4) . 2_667 ?
K11 O111 K18 176.3(4) 2_767 2_667 ?
K4 O112 K5 89.6(3) . . ?
K2 O113 K3 112.1(4) . . ?
K2 O113 K13 86.6(3) . . ?
K3 O113 K13 142.9(3) . . ?
K2 O114 K18 80.3(3) . 2_667 ?
K4 O117 K12 102.8(4) . . ?
K1 O119 K8 96.9(3) . . ?
K4 O120 K17 111.3(5) . . ?
K7 O123 K17 121.3(4) . 2_666 ?
K8 O124 K1 95.0(4) . . ?
K8 O124 K12 99.3(3) . 2_766 ?
K1 O124 K12 161.7(4) . 2_766 ?
K7 O125 K14 87.9(4) . . ?
K7 O126 K14 87.4(4) . . ?
K19 O130 K11 125.0(4) 2_667 . ?
K10 O131 K11 97.4(3) . . ?
K10 O131 K6 100.7(4) . 2_667 ?
K11 O131 K6 153.4(5) . 2_667 ?
K10 O132 K3 112.3(4) . 2_667 ?
K9 O133 K10 104.3(3) . . ?
K11 O134 K9 116.6(4) . . ?
K11 O134 K16 96.1(4) . 2_767 ?
K9 O134 K16 107.3(4) . 2_767 ?
K15 O135 Na2 22.2(6) . . ?
K15 O135 K9 90.1(4) . . ?
Na2 O135 K9 89.9(6) . . ?
K15 O135 K18 48.8(3) . 2_667 ?
Na2 O135 K18 64.3(6) . 2_667 ?
K9 O135 K18 54.0(3) . 2_667 ?
O162 O136 K12 63.9(15) . . ?
K12 O137 K8 95.1(4) . 2_766 ?
Na4 O138 K12 118.7(9) . . ?
K13 O139 K14 97.5(3) . 2_667 ?
K13 O143 K14 94.4(3) . 2_667 ?
K19 O144 K14 105.6(4) . 1_565 ?
Na2 O145 K15 23.8(8) 2_767 2_767 ?
Na2 O145 K18 79.3(9) 2_767 1_655 ?
K15 O145 K18 55.5(4) 2_767 1_655 ?
Na2 O145 K9 101.2(9) 2_767 2_767 ?
K15 O145 K9 88.4(4) 2_767 2_767 ?
K18 O145 K9 58.3(3) 1_655 2_767 ?
Na1 O148 Na4 86.3(8) . 2_666 ?
Na4 O149 Na1 73.6(7) . 2_666 ?
Na2 O153 K7 114.3(11) . 2_667 ?
Na1 O154 Na1 91.8(10) 2_676 . ?
O157 O155 Na1 76(2) 2_666 . ?
O157 O155 K1 148(3) 2_666 . ?
Na1 O155 K1 135.2(14) . . ?
Na1 O156 K1 119.7(14) . . ?
O155 O157 Na1 72(2) 2_666 2_666 ?
O155 O157 Na4 129(2) 2_666 . ?
Na1 O157 Na4 77.6(10) 2_666 . ?
Na4 O158 K6 110.6(12) . 2_666 ?
Na3 O159 K1 115.7(15) . . ?
Na3 O160 Na1 153.9(15) 2_766 1_645 ?
Na4 O161 K12 116.0(11) . . ?
O136 O162 K12 86.7(17) . . ?

loop_
_geom_bond_atom_site_label_1
_geom_bond_atom_site_label_2
_geom_bond_distance
_geom_bond_site_symmetry_2
_geom_bond_publ_flag
W1 O21 1.737(9) . ?
W1 O50 1.819(8) . ?
W1 O1 1.901(8) . ?
W1 O36 1.978(9) . ?
W1 O11 2.000(8) . ?
W1 O39 2.341(8) . ?
W1 K16 3.830(9) . ?
W1 K10 3.917(3) . ?
W2 O5 1.720(9) . ?
W2 O19 1.797(7) . ?
W2 O51 1.938(8) . ?
W2 O24 1.939(8) . ?
W2 O4 2.078(8) . ?
W2 O40 2.215(8) . ?
W2 K13 3.865(3) 1_545 ?
W2 K19 3.928(9) 1_645 ?
W3 O93 1.707(8) . ?
W3 O37 1.818(8) . ?
W3 O22 1.928(9) . ?
W3 O34 1.954(9) . ?
W3 O14 1.993(8) . ?
W3 O47 2.311(8) . ?
W4 O70 1.742(8) . ?
W4 O33 1.845(8) . ?
W4 O52 1.903(8) . ?
W4 O15 1.924(8) . ?
W4 O103 1.940(8) . ?
W4 O88 2.324(8) . ?
W4 K10 3.760(3) . ?
W4 K13 4.029(3) 1_545 ?
W5 O96 1.716(8) . ?
W5 O4 1.846(7) . ?
W5 O12 1.921(9) . ?
W5 O52 1.931(8) . ?
W5 O11 1.935(8) . ?
W5 O39 2.338(8) . ?
W5 K10 3.736(3) . ?
W5 K11 3.805(3) . ?
W5 K13 4.121(3) 1_545 ?
W6 O74 1.749(8) . ?
W6 O66 1.792(8) . ?
W6 O56 1.907(8) . ?
W6 O87 1.927(9) . ?
W6 O92 2.030(8) . ?
W6 O53 2.308(7) . ?
W6 K8 4.003(3) 1_545 ?
W7 O32 1.738(8) . ?
W7 O25 1.787(8) . ?
W7 O30 1.909(8) . ?
W7 O24 1.952(8) . ?
W7 O33 2.096(8) . ?
W7 O40 2.199(8) . ?
W7 K13 3.855(3) 1_545 ?
W8 O85 1.745(9) . ?
W8 O80 1.855(8) . ?
W8 O75 1.885(9) . ?
W8 O83 1.939(8) . ?
W8 O105 1.947(8) . ?
W8 O65 2.383(8) . ?
W8 K1 3.791(4) 2_766 ?
W8 K8 3.800(3) 1_545 ?
W8 K8 4.061(3) 2_766 ?
W9 O97 1.759(8) . ?
W9 O82 1.796(8) . ?
W9 O56 1.930(8) . ?
W9 O91 1.952(8) . ?
W9 O83 1.998(8) . ?
W9 O65 2.292(8) . ?
W9 K8 3.944(3) 1_545 ?
W9 K19 4.021(9) 1_645 ?
W10 O63 1.731(9) . ?
W10 O59 1.795(8) . ?
W10 O1 1.910(8) . ?
W10 O69 1.950(8) . ?
W10 O103 2.008(8) . ?
W10 O88 2.342(8) . ?
W10 K10 3.947(3) . ?
W10 K18 4.055(11) . ?
W11 O23 1.715(8) . ?
W11 O94 1.868(8) . ?
W11 O35 1.913(9) . ?
W11 O6 1.928(9) . ?
W11 O14 1.948(8) . ?
W11 O47 2.339(8) . ?
W12 O45 1.745(9) . ?
W12 O43 1.814(8) . ?
W12 O34 1.925(8) . ?
W12 O42 1.931(8) . ?
W12 O6 1.998(8) . ?
W12 O47 2.369(8) . ?
W13 O84 1.742(9) . ?
W13 O76 1.816(8) . ?
W13 O81 1.909(9) . ?
W13 O77 1.922(8) . ?
W13 O80 2.052(8) . ?
W13 O89 2.208(8) . ?
W13 K1 3.826(4) 2_766 ?
W14 O68 1.734(8) . ?
W14 O13 1.878(8) . ?
W14 O35 1.901(9) . ?
W14 O54 1.920(9) . ?
W14 O2 1.926(8) . ?
W14 O55 2.373(8) . ?
W14 K6 3.783(6) . ?
W14 K3 3.934(4) . ?
W15 O60 1.738(8) . ?
W15 O57 1.810(8) . ?
W15 O22 1.905(8) . ?
W15 O67 1.969(8) . ?
W15 O2 2.008(8) . ?
W15 O55 2.314(8) . ?
W15 K1 3.784(4) . ?
W16 O41 1.744(9) . ?
W16 O58 1.828(8) . ?
W16 O81 1.927(9) . ?
W16 O44 1.960(8) . ?
W16 O99 2.024(9) . ?
W16 O89 2.219(8) . ?
W16 K12 3.807(4) . ?
W16 K4 3.905(6) . ?
W17 O7 1.724(9) . ?
W17 O64 1.800(8) . ?
W17 O69 1.903(8) . ?
W17 O30 1.921(8) . ?
W17 O15 2.014(8) . ?
W17 O88 2.381(9) . ?
W17 K15 3.661(8) 2_667 ?
W17 K7 3.876(6) . ?
W17 K18 3.954(10) . ?
W18 O26 1.751(8) . ?
W18 O8 1.815(8) . ?
W18 O42 1.917(9) . ?
W18 O100 1.939(9) . ?
W18 O94 2.049(8) . ?
W18 O49 2.213(8) . ?
W18 K2 3.830(5) . ?
W18 K16 3.890(9) . ?
W18 K3 4.058(6) . ?
W19 O31 1.729(9) . ?
W19 O16 1.800(8) . ?
W19 O51 1.907(8) . ?
W19 O36 1.932(8) . ?
W19 O12 2.007(8) . ?
W19 O39 2.346(8) . ?
W19 Na2 3.54(2) 2_767 ?
W19 K15 3.655(7) 2_767 ?
W19 K14 4.006(4) 1_655 ?
W20 O102 1.736(8) . ?
W20 O99 1.860(9) . ?
W20 O105 1.902(8) . ?
W20 O92 1.916(8) . ?
W20 O86 1.921(9) . ?
W20 O53 2.361(7) . ?
W20 K8 3.852(3) 1_545 ?
W20 K12 3.948(4) . ?
W21 O27 1.721(8) . ?
W21 O46 1.811(8) . ?
W21 O61 1.927(8) . ?
W21 O100 1.967(8) . ?
W21 O13 2.087(8) . ?
W21 O49 2.188(9) . ?
W21 K3 3.699(4) . ?
W21 K6 3.767(7) . ?
W22 O101 1.735(9) . ?
W22 O62 1.803(8) . ?
W22 O44 1.906(8) . ?
W22 O87 1.944(8) . ?
W22 O86 1.981(8) . ?
W22 O53 2.380(8) . ?
W23 O98 1.743(9) . ?
W23 O9 1.821(8) . ?
W23 O67 1.933(8) . ?
W23 O61 1.937(8) . ?
W23 O54 1.974(8) . ?
W23 O55 2.404(8) . ?
W23 K17 3.782(11) 2_666 ?
W24 O79 1.753(9) . ?
W24 O78 1.803(8) . ?
W24 O77 1.904(8) . ?
W24 O91 1.937(8) . ?
W24 O75 2.003(9) . ?
W24 O65 2.412(8) . ?
W24 Na3 3.431(17) 2_766 ?
Co1 O3 2.025(8) . ?
Co1 O71 2.054(8) . ?
Co1 O58 2.068(8) . ?
Co1 O37 2.117(8) . ?
Co1 O76 2.124(9) . ?
Co1 O57 2.169(9) . ?
Co2 O43 2.015(8) . ?
Co2 O3 2.037(8) . ?
Co2 O29 2.083(8) . ?
Co2 O18 2.159(9) . ?
Co2 O37 2.159(8) . ?
Co2 Cl1 2.456(3) . ?
Co3 O62 2.029(8) . ?
Co3 O10 2.037(9) . ?
Co3 O48 2.093(8) . ?
Co3 O28 2.148(9) . ?
Co3 O66 2.216(8) . ?
Co3 Cl2 2.478(3) . ?
Co4 O78 2.014(9) . ?
Co4 O10 2.056(9) . ?
Co4 O48 2.064(8) . ?
Co4 O72 2.121(9) . ?
Co4 O82 2.200(8) . ?
Co4 Cl1 2.463(3) . ?
Co5 O64 2.017(9) . ?
Co5 O17 2.030(8) . ?
Co5 O20 2.087(9) . ?
Co5 O90 2.116(9) . ?
Co5 O59 2.232(8) . ?
Co5 Cl2 2.482(3) . ?
Co6 O10 2.007(8) . ?
Co6 O104 2.009(9) . ?
Co6 O19 2.112(8) . ?
Co6 O25 2.143(8) . ?
Co6 O82 2.170(9) . ?
Co6 O66 2.176(8) . ?
Co6 K19 3.938(10) 1_645 ?
Co7 O17 2.026(8) . ?
Co7 O73 2.095(8) . ?
Co7 O8 2.103(8) . ?
Co7 O46 2.115(9) . ?
Co7 O59 2.142(8) . ?
Co7 O50 2.214(9) . ?
Co7 K16 3.815(9) . ?
Co8 O9 2.043(9) . ?
Co8 O3 2.063(9) . ?
Co8 O29 2.072(8) . ?
Co8 O95 2.151(8) . ?
Co8 O57 2.179(8) . ?
Co8 Cl2 2.471(3) . ?
Co9 O16 2.025(8) . ?
Co9 O17 2.043(9) . ?
Co9 O20 2.068(8) . ?
Co9 O38 2.116(8) . ?
Co9 O50 2.186(8) . ?
Co9 Cl1 2.450(3) . ?
Si1 O29 1.609(8) . ?
Si1 O55 1.640(9) . ?
Si1 O49 1.642(8) . ?
Si1 O47 1.654(9) . ?
Si2 O20 1.622(8) . ?
Si2 O40 1.630(8) . ?
Si2 O88 1.650(9) . ?
Si2 O39 1.659(9) . ?
Si3 O48 1.560(8) . ?
Si3 O89 1.635(8) . ?
Si3 O65 1.637(9) . ?
Si3 O53 1.651(8) . ?
K1 O159 2.53(3) . ?
K1 O119 2.656(11) . ?
K1 O84 2.790(9) 2_766 ?
K1 O124 2.909(13) . ?
K1 O80 2.953(9) 2_766 ?
K1 O22 2.989(9) . ?
K1 O155 2.97(3) . ?
K1 O85 3.128(9) 2_766 ?
K1 O60 3.133(10) . ?
K1 O156 3.19(4) . ?
K1 W8 3.791(4) 2_766 ?
K2 O110 2.343(10) . ?
K2 O113 2.353(11) . ?
K2 O111 2.379(11) . ?
K2 O26 2.412(9) . ?
K2 O106 2.416(10) . ?
K2 O114 2.493(11) . ?
K2 K11 3.536(6) 2_767 ?
K2 K13 3.749(6) . ?
K2 K18 3.859(11) 2_667 ?
K2 K16 4.281(10) . ?
K2 K3 4.386(7) . ?
K3 O13 2.701(9) . ?
K3 O115 2.793(10) . ?
K3 O116 2.816(13) . ?
K3 O100 2.811(9) . ?
K3 O113 2.919(10) . ?
K3 O32 3.154(9) 1_565 ?
K3 O132 3.234(18) 2_667 ?
K3 O94 3.247(11) . ?
K3 K6 4.163(10) . ?
K4 O120 2.409(12) . ?
K4 O108 2.446(10) . ?
K4 O117 2.442(12) . ?
K4 O41 2.476(11) . ?
K4 O107 2.494(10) . ?
K4 O112 2.490(11) . ?
K4 K5 3.529(6) . ?
K4 K12 4.181(7) . ?
K4 K17 4.285(12) . ?
K5 O107 2.313(9) . ?
K5 O107 2.313(9) 2_666 ?
K5 O118 2.435(9) . ?
K5 O118 2.435(9) 2_666 ?
K5 O112 2.517(9) 2_666 ?
K5 O112 2.517(9) . ?
K5 K4 3.529(6) 2_666 ?
K6 O158 2.72(3) 2_666 ?
K6 O129 2.780(18) . ?
K6 O27 2.806(11) . ?
K6 O131 2.902(12) 2_667 ?
K6 O54 2.973(11) . ?
K6 O127 3.085(12) . ?
K6 O13 3.151(11) . ?
K6 Na4 4.253(12) 2_666 ?
K6 K10 4.355(7) 2_667 ?
K7 O123 2.577(10) . ?
K7 O126 2.747(14) . ?
K7 O125 2.779(14) . ?
K7 O146 2.816(15) . ?
K7 O7 2.872(10) . ?
K7 O28 3.025(12) . ?
K7 O153 3.30(2) 2_667 ?
K7 K14 3.881(7) . ?
K7 K15 4.243(10) 2_667 ?
K7 Na2 4.44(3) 2_667 ?
K7 K17 4.693(12) 2_666 ?
K8 O124 2.738(10) . ?
K8 O83 2.836(8) 1_565 ?
K8 O92 2.901(9) 1_565 ?
K8 O119 2.908(14) . ?
K8 O105 2.964(8) 1_565 ?
K8 O56 3.004(8) 1_565 ?
K8 O137 3.018(16) 2_766 ?
K8 O85 3.030(9) 2_766 ?
K8 O102 3.217(11) 2_766 ?
K8 O105 3.414(8) 2_766 ?
K8 W8 3.800(3) 1_565 ?
K8 W20 3.852(3) 1_565 ?
K9 O134 2.746(11) . ?
K9 O133 2.777(11) . ?
K9 K18 2.783(11) 2_667 ?
K9 O135 2.805(11) . ?
K9 O145 2.870(12) 2_767 ?
K9 O21 2.886(9) . ?
K9 O140 3.045(10) . ?
K9 K15 3.670(7) . ?
K9 Na2 3.81(2) . ?
K9 K10 4.390(5) . ?
K9 K16 4.470(9) . ?
K9 K16 4.519(10) 2_767 ?
K10 O27 2.738(9) 2_667 ?
K10 O131 2.752(11) . ?
K10 O133 2.783(11) . ?
K10 O11 2.842(9) . ?
K10 O52 2.850(8) . ?
K10 O103 2.877(9) . ?
K10 O1 2.981(8) . ?
K10 O132 2.996(14) . ?
K11 O134 2.732(11) . ?
K11 O130 2.796(10) . ?
K11 O11 2.798(9) . ?
K11 O131 2.801(11) . ?
K11 O26 2.840(9) 2_767 ?
K11 O106 2.843(10) 2_767 ?
K11 O111 2.879(9) 2_767 ?
K11 O96 3.348(9) . ?
K11 K2 3.536(6) 2_767 ?
K11 K16 4.164(9) 2_767 ?
K12 O161 2.71(3) . ?
K12 O162 2.80(4) . ?
K12 O138 2.83(2) . ?
K12 O137 2.838(13) . ?
K12 O41 2.867(9) . ?
K12 O117 2.894(12) . ?
K12 O124 2.932(13) 2_766 ?
K12 O99 3.013(9) . ?
K12 O136 3.12(2) . ?
K12 O102 3.314(10) . ?
K13 O139 2.669(10) . ?
K13 O143 2.771(11) . ?
K13 O24 2.789(8) 1_565 ?
K13 O33 2.861(9) 1_565 ?
K13 O110 2.900(9) . ?
K13 O4 2.941(8) 1_565 ?
K13 O113 3.060(9) . ?
K13 O106 3.069(10) . ?
K13 W7 3.855(3) 1_565 ?
K13 W2 3.865(3) 1_565 ?
K13 W4 4.029(3) 1_565 ?
K14 O125 2.813(14) . ?
K14 O139 2.840(10) 2_667 ?
K14 O144 2.852(11) 1_545 ?
K14 O126 2.869(13) . ?
K14 O143 2.877(11) 2_667 ?
K14 O31 2.906(9) 1_455 ?
K14 O7 3.215(9) . ?
K14 W19 4.006(4) 1_455 ?
K14 K13 4.143(5) 2_667 ?
K14 K15 4.283(8) 2_667 ?
K14 K19 4.546(10) 1_545 ?
K15 O135 2.361(12) . ?
K15 O145 2.372(14) 2_767 ?
K15 O7 2.420(12) 2_667 ?
K15 K18 2.462(12) 2_667 ?
K15 O31 2.482(10) 2_767 ?
K15 W19 3.655(7) 2_767 ?
K15 W17 3.661(8) 2_667 ?
K15 K7 4.243(10) 2_667 ?
K15 K14 4.283(8) 2_667 ?
K16 O111 2.739(12) . ?
K16 O8 2.759(12) . ?
K16 O134 2.864(14) 2_767 ?
K16 O21 2.897(12) . ?
K16 O73 3.302(13) . ?
K16 O50 3.372(12) . ?
K16 K18 3.887(13) 2_667 ?
K16 K16 4.122(18) 2_767 ?
K16 K11 4.164(9) 2_767 ?
K17 O163 2.694(17) 1_554 ?
K17 O120 2.774(16) . ?
K17 O123 2.804(14) 2_666 ?
K17 O9 2.866(14) 2_666 ?
K17 O98 3.181(14) 2_666 ?
K17 O95 3.239(15) 2_666 ?
K17 W23 3.782(11) 2_666 ?
K17 K7 4.693(12) 2_666 ?
K18 K15 2.462(12) 2_667 ?
K18 O69 2.725(14) . ?
K18 K9 2.783(11) 2_667 ?
K18 O145 2.838(16) 1_455 ?
K18 O111 2.943(14) 2_667 ?
K18 Na2 3.16(3) 2_667 ?
K18 O135 3.257(14) 2_667 ?
K18 O110 3.340(13) 2_667 ?
K18 O114 3.394(13) 2_667 ?
K18 K2 3.859(11) 2_667 ?
K18 K16 3.887(13) 2_667 ?
K19 O130 2.790(14) 2_667 ?
K19 O97 2.833(12) 1_465 ?
K19 O144 2.857(14) . ?
K19 O19 2.917(12) 1_465 ?
K19 O104 3.210(14) 1_465 ?
K19 O5 3.329(12) 1_465 ?
K19 W2 3.928(9) 1_465 ?
K19 Co6 3.938(10) 1_465 ?
K19 W9 4.021(9) 1_465 ?
K19 K14 4.546(10) 1_565 ?
K19 K11 4.954(10) 2_667 ?
Na1 O148 2.25(2) . ?
Na1 O155 2.27(4) . ?
Na1 O122 2.29(2) . ?
Na1 O157 2.31(3) 2_666 ?
Na1 O154 2.39(3) 2_676 ?
Na1 O156 2.41(4) . ?
Na1 O154 2.44(3) . ?
Na1 O160 2.56(4) 1_465 ?
Na1 O149 2.87(3) 2_666 ?
Na1 Na4 3.14(2) 2_666 ?
Na1 Na1 3.47(3) 2_676 ?
Na2 O153 1.92(3) . ?
Na2 O145 2.00(3) 2_767 ?
Na2 O135 2.58(3) . ?
Na2 O31 2.79(3) 2_767 ?
Na2 O16 2.96(3) 2_767 ?
Na2 K18 3.16(3) 2_667 ?
Na2 W19 3.54(2) 2_767 ?
Na2 K7 4.44(3) 2_667 ?
Na3 O159 2.03(3) . ?
Na3 O160 2.35(4) 2_766 ?
Na3 O101 2.331(19) 2_666 ?
Na3 O128 2.44(2) . ?
Na3 O75 2.513(19) 2_766 ?
Na3 O151 2.67(2) 2_766 ?
Na3 O79 2.755(18) 2_766 ?
Na3 W24 3.431(17) 2_766 ?
Na4 O138 2.19(2) . ?
Na4 O149 2.33(2) . ?
Na4 O148 2.35(2) 2_666 ?
Na4 O161 2.39(3) . ?
Na4 O152 2.42(3) 2_756 ?
Na4 O158 2.45(3) . ?
Na4 O157 2.68(3) . ?
Na4 O68 2.735(14) 2_666 ?
Na4 Na1 3.14(2) 2_666 ?
Na4 K6 4.253(12) 2_666 ?
O4 K13 2.941(8) 1_545 ?
O5 K19 3.329(12) 1_645 ?
O7 K15 2.420(11) 2_667 ?
O9 K17 2.866(14) 2_666 ?
O16 Na2 2.96(3) 2_767 ?
O19 K19 2.917(12) 1_645 ?
O24 K13 2.789(8) 1_545 ?
O26 K11 2.840(9) 2_767 ?
O27 K10 2.738(9) 2_667 ?
O31 K15 2.482(10) 2_767 ?
O31 Na2 2.79(3) 2_767 ?
O31 K14 2.906(9) 1_655 ?
O32 K3 3.154(9) 1_545 ?
O33 K13 2.861(9) 1_545 ?
O56 K8 3.004(8) 1_545 ?
O68 Na4 2.735(14) 2_666 ?
O75 Na3 2.513(19) 2_766 ?
O79 Na3 2.755(18) 2_766 ?
O80 K1 2.953(9) 2_766 ?
O83 K8 2.836(8) 1_545 ?
O84 K1 2.790(9) 2_766 ?
O85 K8 3.030(9) 2_766 ?
O85 K1 3.128(9) 2_766 ?
O92 K8 2.901(9) 1_545 ?
O95 K17 3.239(15) 2_666 ?
O97 K19 2.833(12) 1_645 ?
O98 K17 3.181(14) 2_666 ?
O101 Na3 2.331(19) 2_666 ?
O102 K8 3.217(10) 2_766 ?
O104 K19 3.210(14) 1_645 ?
O105 K8 2.964(8) 1_545 ?
O105 K8 3.414(8) 2_766 ?
O106 K11 2.843(10) 2_767 ?
O110 K18 3.340(13) 2_667 ?
O111 K11 2.879(9) 2_767 ?
O111 K18 2.943(14) 2_667 ?
O114 K18 3.394(13) 2_667 ?
O123 K17 2.804(14) 2_666 ?
O124 K12 2.932(13) 2_766 ?
O130 K19 2.790(14) 2_667 ?
O131 K6 2.902(12) 2_667 ?
O132 K3 3.234(18) 2_667 ?
O134 K16 2.864(14) 2_767 ?
O135 K18 3.257(14) 2_667 ?
O136 O162 1.53(4) . ?
O137 K8 3.018(16) 2_766 ?
O139 K14 2.840(10) 2_667 ?
O143 K14 2.877(11) 2_667 ?
O144 K14 2.852(11) 1_565 ?
O145 Na2 2.00(3) 2_767 ?
O145 K15 2.372(14) 2_767 ?
O145 K18 2.838(16) 1_655 ?
O145 K9 2.870(12) 2_767 ?
O148 Na4 2.35(2) 2_666 ?
O149 Na1 2.87(3) 2_666 ?
O151 Na3 2.67(2) 2_766 ?
O152 Na4 2.42(3) 2_756 ?
O153 K7 3.30(2) 2_667 ?
O154 Na1 2.39(3) 2_676 ?
O155 O157 1.24(4) 2_666 ?
O157 O155 1.24(4) 2_666 ?
O157 Na1 2.31(3) 2_666 ?
O158 K6 2.72(3) 2_666 ?
O160 Na3 2.35(4) 2_766 ?
O160 Na1 2.56(4) 1_645 ?
O163 K17 2.694(17) 1_556 ?
